data_4307647
loop_
_publ_author_name
'Frank B. Johansson'
'Andrew D. Bond'
'Christine J. McKenzie'

_publ_contact_author_address
;
 University of Southern Denmark
 Department of Physics and Chemistry
 Campusvej 55
 5230 Odense
 Denmark
;
_publ_contact_author_email adb@chem.sdu.dk
_publ_contact_author_fax '+45 6615 8780'
_publ_contact_author_name 'Andrew D. Bond'
_publ_contact_author_phone '+45 6650 2545'
_publ_section_title
;
Functional Tetrametallic Linker Modules for Coordination Polymers and
Metal-Organic Frameworks
;
_journal_name_full 'Inorganic Chemistry'
_journal_page_first 2224
_journal_page_last 2236
_journal_paper_doi 10.1021/ic062131s
_journal_volume 46
_journal_year 2007
_chemical_formula_moiety
;
 C92 H80 Co4 N12 O10 2+, 2(C24 H20 B -)
;
_chemical_formula_sum 'C140 H120 B2 Co4 N12 O10'
_chemical_formula_weight 2387.82
_space_group_IT_number 2
_symmetry_cell_setting triclinic
_symmetry_space_group_name_Hall '-P 1'
_symmetry_space_group_name_H-M 'P -1'
_atom_sites_solution_hydrogens geom
_atom_sites_solution_primary direct
_atom_sites_solution_secondary difmap
_cell_angle_alpha 83.299(9)
_cell_angle_beta 66.759(6)
_cell_angle_gamma 81.316(8)
_cell_formula_units_Z 2
_cell_length_a 19.191(9)
_cell_length_b 19.763(6)
_cell_length_c 20.328(9)
_cell_measurement_reflns_used 3158
_cell_measurement_temperature 180(2)
_cell_measurement_theta_max 17.65
_cell_measurement_theta_min 2.36
_cell_volume 6989(5)
_computing_cell_refinement 'SAINT v.7.06a (Bruker, 2003)'
_computing_data_collection 'APEX2 v.1.0-22 (Bruker Nonius, 2004)'
_computing_data_reduction 'SAINT v.7.06a'
_computing_molecular_graphics 'SHELXTL v.6.10'
_computing_publication_material 'SHELXTL v.6.10'
_computing_structure_refinement 'SHELXTL v.6.10'
_computing_structure_solution 'SHELXTL v.6.10 (Sheldrick, 2000)'
_diffrn_ambient_temperature 180(2)
_diffrn_measured_fraction_theta_full 0.990
_diffrn_measured_fraction_theta_max 0.990
_diffrn_measurement_device_type 'Bruker-Nonius X8APEX-II CCD'
_diffrn_measurement_method 'thin-slice \w and \f scans'
_diffrn_radiation_monochromator graphite
_diffrn_radiation_source 'fine-focus sealed tube'
_diffrn_radiation_type MoK\a
_diffrn_radiation_wavelength 0.71073
_diffrn_reflns_av_R_equivalents 0.0957
_diffrn_reflns_av_sigmaI/netI 0.1559
_diffrn_reflns_limit_h_max 19
_diffrn_reflns_limit_h_min -19
_diffrn_reflns_limit_k_max 19
_diffrn_reflns_limit_k_min -19
_diffrn_reflns_limit_l_max 20
_diffrn_reflns_limit_l_min -20
_diffrn_reflns_number 39471
_diffrn_reflns_theta_full 20.81
_diffrn_reflns_theta_max 20.81
_diffrn_reflns_theta_min 3.51
_diffrn_standards_number 0
_exptl_absorpt_coefficient_mu 0.524
_exptl_absorpt_correction_T_max 0.979
_exptl_absorpt_correction_T_min 0.437
_exptl_absorpt_correction_type multi-scan
_exptl_absorpt_process_details 'SADABS v.2.10 (Sheldrick, 2003)'
_exptl_crystal_density_diffrn 1.135
_exptl_crystal_density_method 'not measured'
_exptl_crystal_description lath
_exptl_crystal_F_000 2484
_exptl_crystal_size_max 0.20
_exptl_crystal_size_mid 0.08
_exptl_crystal_size_min 0.04
_refine_diff_density_max 0.610
_refine_diff_density_min -0.451
_refine_diff_density_rms 0.067
_refine_ls_extinction_method none
_refine_ls_goodness_of_fit_ref 0.862
_refine_ls_hydrogen_treatment constr
_refine_ls_matrix_type full
_refine_ls_number_parameters 1492
_refine_ls_number_reflns 14472
_refine_ls_number_restraints 0
_refine_ls_restrained_S_all 0.862
_refine_ls_R_factor_all 0.1304
_refine_ls_R_factor_gt 0.0675
_refine_ls_shift/su_max 0.000
_refine_ls_shift/su_mean 0.000
_refine_ls_structure_factor_coef Fsqd
_refine_ls_weighting_details 'calc w=1/[\s^2^(Fo^2^)+(0.0897P)^2^] where P=(Fo^2^+2Fc^2^)/3'
_refine_ls_weighting_scheme calc
_refine_ls_wR_factor_gt 0.1530
_refine_ls_wR_factor_ref 0.1729
_reflns_number_gt 7051
_reflns_number_total 14472
_reflns_threshold_expression I>2\s(I)
_cod_data_source_file ic062131ssi20061110_025004_8.cif
_cod_data_source_block 6_squeezed
_cod_database_code 4307647

loop_
_symmetry_equiv_pos_as_xyz
'x, y, z'
'-x, -y, -z'

loop_
_atom_site_label
_atom_site_type_symbol
_atom_site_fract_x
_atom_site_fract_y
_atom_site_fract_z
_atom_site_U_iso_or_equiv
_atom_site_adp_type
_atom_site_occupancy
_atom_site_symmetry_multiplicity
_atom_site_calc_flag
_atom_site_refinement_flags
_atom_site_disorder_assembly
_atom_site_disorder_group
Co1 Co 0.37793(6) 0.36061(6) 0.30967(6) 0.0535(4) Uani 1 1 d . . .
Co2 Co 0.29677(6) 0.24703(5) 0.25782(6) 0.0470(3) Uani 1 1 d . . .
Co3 Co -0.08576(6) 0.77100(5) 0.16249(6) 0.0459(3) Uani 1 1 d . . .
Co4 Co 0.07364(6) 0.83817(5) 0.04738(6) 0.0443(3) Uani 1 1 d . . .
N1 N 0.4730(4) 0.3794(4) 0.3319(5) 0.068(2) Uani 1 1 d . . .
C1 C 0.4871(6) 0.3529(5) 0.3902(7) 0.103(4) Uani 1 1 d . . .
H1 H 0.4499 0.3297 0.4285 0.123 Uiso 1 1 calc R . .
C2 C 0.5575(8) 0.3600(7) 0.3937(8) 0.139(6) Uani 1 1 d . . .
H2 H 0.5695 0.3393 0.4331 0.167 Uiso 1 1 calc R . .
C3 C 0.6084(6) 0.3970(6) 0.3400(7) 0.094(4) Uani 1 1 d . . .
H3 H 0.6556 0.4022 0.3426 0.112 Uiso 1 1 calc R . .
C4 C 0.5921(5) 0.4266(5) 0.2826(6) 0.074(3) Uani 1 1 d . . .
H4 H 0.6269 0.4530 0.2457 0.088 Uiso 1 1 calc R . .
C5 C 0.5216(5) 0.4164(4) 0.2801(6) 0.058(3) Uani 1 1 d . . .
C6 C 0.5009(4) 0.4416(4) 0.2159(4) 0.052(2) Uani 1 1 d . . .
H6A H 0.5203 0.4863 0.1959 0.063 Uiso 1 1 calc R . .
H6B H 0.5243 0.4084 0.1781 0.063 Uiso 1 1 calc R . .
C7 C 0.2327(6) 0.4272(5) 0.4266(5) 0.063(3) Uani 1 1 d . . .
H7 H 0.2261 0.3813 0.4457 0.076 Uiso 1 1 calc R . .
C8 C 0.1760(6) 0.4779(7) 0.4589(5) 0.085(3) Uani 1 1 d . . .
H8 H 0.1304 0.4677 0.4977 0.102 Uiso 1 1 calc R . .
C9 C 0.1883(6) 0.5448(6) 0.4322(6) 0.089(3) Uani 1 1 d . . .
H9 H 0.1522 0.5819 0.4549 0.107 Uiso 1 1 calc R . .
C10 C 0.2522(6) 0.5573(5) 0.3733(6) 0.073(3) Uani 1 1 d . . .
H10 H 0.2593 0.6027 0.3527 0.088 Uiso 1 1 calc R . .
C11 C 0.3067(5) 0.5028(5) 0.3437(5) 0.052(2) Uani 1 1 d . . .
C12 C 0.3796(4) 0.5130(4) 0.2822(4) 0.051(2) Uani 1 1 d . . .
H12A H 0.4160 0.5268 0.3003 0.061 Uiso 1 1 calc R . .
H12B H 0.3700 0.5508 0.2493 0.061 Uiso 1 1 calc R . .
C13 C 0.3953(4) 0.4521(4) 0.1768(4) 0.046(2) Uani 1 1 d . . .
H13A H 0.4211 0.4110 0.1494 0.055 Uiso 1 1 calc R . .
H13B H 0.4140 0.4930 0.1452 0.055 Uiso 1 1 calc R . .
C14 C 0.3094(4) 0.4554(4) 0.1975(4) 0.043(2) Uani 1 1 d . . .
C15 C 0.2714(5) 0.4005(4) 0.2357(4) 0.047(2) Uani 1 1 d . . .
C16 C 0.2693(4) 0.5118(4) 0.1754(4) 0.041(2) Uani 1 1 d . . .
H16 H 0.2962 0.5491 0.1489 0.049 Uiso 1 1 calc R . .
C17 C 0.1906(4) 0.5160(4) 0.1906(4) 0.046(2) Uani 1 1 d . . .
C18 C 0.1550(4) 0.4593(4) 0.2268(4) 0.044(2) Uani 1 1 d . . .
H18 H 0.1025 0.4595 0.2356 0.053 Uiso 1 1 calc R . .
C19 C 0.1915(4) 0.4024(4) 0.2510(4) 0.036(2) Uani 1 1 d . . .
C20 C 0.1503(4) 0.3447(4) 0.2980(4) 0.047(2) Uani 1 1 d . . .
H20A H 0.1541 0.3438 0.3453 0.056 Uiso 1 1 calc R . .
H20B H 0.0956 0.3547 0.3059 0.056 Uiso 1 1 calc R . .
C21 C 0.2918(5) 0.0864(5) 0.2665(4) 0.057(2) Uani 1 1 d . . .
H21 H 0.3459 0.0829 0.2436 0.069 Uiso 1 1 calc R . .
C22 C 0.2571(6) 0.0263(5) 0.2899(5) 0.070(3) Uani 1 1 d . . .
H22 H 0.2866 -0.0173 0.2818 0.085 Uiso 1 1 calc R . .
C23 C 0.1796(6) 0.0318(5) 0.3247(5) 0.075(3) Uani 1 1 d . . .
H23 H 0.1541 -0.0081 0.3426 0.090 Uiso 1 1 calc R . .
C24 C 0.1390(5) 0.0959(5) 0.3334(5) 0.065(3) Uani 1 1 d . . .
H24 H 0.0850 0.1007 0.3567 0.078 Uiso 1 1 calc R . .
C25 C 0.1769(5) 0.1531(4) 0.3082(4) 0.045(2) Uani 1 1 d . . .
C26 C 0.1346(4) 0.2255(4) 0.3221(5) 0.052(2) Uani 1 1 d . . .
H26A H 0.0842 0.2272 0.3189 0.062 Uiso 1 1 calc R . .
H26B H 0.1257 0.2365 0.3713 0.062 Uiso 1 1 calc R . .
C27 C 0.3781(4) 0.2790(4) 0.0944(5) 0.045(2) Uani 1 1 d . . .
H27 H 0.4236 0.2679 0.1034 0.054 Uiso 1 1 calc R . .
C28 C 0.3845(5) 0.3038(4) 0.0281(5) 0.060(3) Uani 1 1 d . . .
H28 H 0.4332 0.3084 -0.0090 0.072 Uiso 1 1 calc R . .
C29 C 0.3183(5) 0.3224(4) 0.0154(5) 0.063(3) Uani 1 1 d . . .
H29 H 0.3203 0.3392 -0.0310 0.075 Uiso 1 1 calc R . .
C30 C 0.2492(5) 0.3159(4) 0.0718(5) 0.059(2) Uani 1 1 d . . .
H30 H 0.2032 0.3309 0.0645 0.071 Uiso 1 1 calc R . .
C31 C 0.2454(5) 0.2886(4) 0.1376(5) 0.046(2) Uani 1 1 d . . .
C32 C 0.1723(4) 0.2742(4) 0.1989(4) 0.046(2) Uani 1 1 d . . .
H32A H 0.1601 0.2283 0.1951 0.055 Uiso 1 1 calc R . .
H32B H 0.1302 0.3084 0.1959 0.055 Uiso 1 1 calc R . .
C33 C -0.2618(5) 0.8210(4) 0.2163(4) 0.055(2) Uani 1 1 d . . .
H33 H -0.2507 0.8604 0.2314 0.066 Uiso 1 1 calc R . .
C34 C -0.3351(5) 0.8173(5) 0.2213(5) 0.065(3) Uani 1 1 d . . .
H34 H -0.3731 0.8552 0.2375 0.078 Uiso 1 1 calc R . .
C35 C -0.3537(5) 0.7607(5) 0.2034(5) 0.064(3) Uani 1 1 d . . .
H35 H -0.4042 0.7577 0.2075 0.077 Uiso 1 1 calc R . .
C36 C -0.2954(5) 0.7065(5) 0.1787(4) 0.060(2) Uani 1 1 d . . .
H36 H -0.3060 0.6654 0.1665 0.072 Uiso 1 1 calc R . .
C37 C -0.2236(4) 0.7136(4) 0.1724(4) 0.041(2) Uani 1 1 d . . .
C38 C -0.16159(18) 0.66082(18) 0.14098(18) 0.060(3) Uani 1 1 d . . .
H38A H -0.1433 0.6672 0.0881 0.073 Uiso 1 1 calc R . .
H38B H -0.1807 0.6154 0.1555 0.073 Uiso 1 1 calc R . .
N9 N -0.07826(18) 0.73403(18) 0.26389(18) 0.0490(18) Uani 1 1 d R . .
C39 C -0.04922(18) 0.76947(18) 0.30076(18) 0.069(3) Uani 1 1 d R . .
H39 H -0.0442 0.8169 0.2890 0.083 Uiso 1 1 calc R . .
C40 C -0.02760(18) 0.73548(18) 0.35477(18) 0.125(5) Uani 1 1 d R . .
H40 H -0.0078 0.7597 0.3800 0.150 Uiso 1 1 calc R . .
C41 C -0.03501(18) 0.66607(18) 0.37192(18) 0.213(10) Uani 1 1 d R . .
H41 H -0.0202 0.6428 0.4088 0.256 Uiso 1 1 calc R . .
C42 C -0.06405(18) 0.63063(18) 0.33506(18) 0.142(6) Uani 1 1 d R . .
H42 H -0.0691 0.5832 0.3468 0.170 Uiso 1 1 calc R . .
C43 C -0.08567(18) 0.66462(18) 0.28105(18) 0.059(3) Uani 1 1 d R . .
C44 C -0.12194(18) 0.63387(18) 0.24067(18) 0.059(3) Uani 1 1 d R . .
H44A H -0.1064 0.5838 0.2398 0.070 Uiso 1 1 d R . .
H44B H -0.1781 0.6414 0.2656 0.070 Uiso 1 1 d R . .
C45 C -0.0222(4) 0.6274(4) 0.1135(4) 0.050(2) Uani 1 1 d . . .
H45A H -0.0125 0.6478 0.0643 0.060 Uiso 1 1 calc R . .
H45B H -0.0276 0.5783 0.1140 0.060 Uiso 1 1 calc R . .
C46 C 0.0464(4) 0.6332(4) 0.1319(4) 0.042(2) Uani 1 1 d . . .
C47 C 0.0689(4) 0.6987(5) 0.1271(4) 0.043(2) Uani 1 1 d . . .
C48 C 0.0852(4) 0.5748(4) 0.1534(4) 0.045(2) Uani 1 1 d . . .
H48 H 0.0674 0.5315 0.1581 0.054 Uiso 1 1 calc R . .
C49 C 0.1499(4) 0.5790(4) 0.1681(4) 0.042(2) Uani 1 1 d . . .
C50 C 0.1728(4) 0.6428(4) 0.1615(4) 0.041(2) Uani 1 1 d . . .
H50 H 0.2169 0.6464 0.1707 0.050 Uiso 1 1 calc R . .
C51 C 0.1339(4) 0.7037(4) 0.1417(4) 0.037(2) Uani 1 1 d . . .
C52 C 0.1577(4) 0.7729(4) 0.1405(4) 0.042(2) Uani 1 1 d . . .
H52A H 0.1161 0.7996 0.1778 0.051 Uiso 1 1 calc R . .
H52B H 0.2031 0.7666 0.1534 0.051 Uiso 1 1 calc R . .
C53 C 0.1266(4) 0.9700(4) -0.0540(5) 0.043(2) Uani 1 1 d . . .
H53 H 0.0860 0.9673 -0.0688 0.051 Uiso 1 1 calc R . .
C54 C 0.1719(5) 1.0206(5) -0.0855(4) 0.052(2) Uani 1 1 d . . .
H54 H 0.1608 1.0537 -0.1189 0.063 Uiso 1 1 calc R . .
C55 C 0.2342(5) 1.0232(4) -0.0684(4) 0.050(2) Uani 1 1 d . . .
H55 H 0.2687 1.0564 -0.0922 0.060 Uiso 1 1 calc R . .
C56 C 0.2457(5) 0.9770(4) -0.0162(5) 0.048(2) Uani 1 1 d . . .
H56 H 0.2875 0.9781 -0.0027 0.058 Uiso 1 1 calc R . .
C57 C 0.1947(5) 0.9289(4) 0.0158(4) 0.044(2) Uani 1 1 d . . .
C58 C 0.1990(4) 0.8777(4) 0.0776(4) 0.046(2) Uani 1 1 d . . .
H58A H 0.2519 0.8705 0.0757 0.055 Uiso 1 1 calc R . .
H58B H 0.1654 0.8969 0.1240 0.055 Uiso 1 1 calc R . .
C59 C 0.1130(4) 0.7397(4) -0.0749(4) 0.049(2) Uani 1 1 d . . .
H59 H 0.0658 0.7597 -0.0772 0.059 Uiso 1 1 calc R . .
C60 C 0.1519(5) 0.6829(4) -0.1155(5) 0.064(3) Uani 1 1 d . . .
H60 H 0.1314 0.6642 -0.1441 0.077 Uiso 1 1 calc R . .
C61 C 0.2210(5) 0.6554(4) -0.1121(5) 0.068(3) Uani 1 1 d . . .
H61 H 0.2499 0.6182 -0.1403 0.082 Uiso 1 1 calc R . .
C62 C 0.2487(5) 0.6815(4) -0.0682(4) 0.056(2) Uani 1 1 d . . .
H62 H 0.2951 0.6612 -0.0640 0.068 Uiso 1 1 calc R . .
C63 C 0.2059(4) 0.7394(4) -0.0294(4) 0.043(2) Uani 1 1 d . . .
C64 C 0.2362(4) 0.7749(4) 0.0137(4) 0.046(2) Uani 1 1 d . . .
H64A H 0.2666 0.7403 0.0340 0.055 Uiso 1 1 calc R . .
H64B H 0.2709 0.8076 -0.0187 0.055 Uiso 1 1 calc R . .
C65 C 0.4633(5) 0.2340(5) 0.2309(4) 0.051(2) Uani 1 1 d . . .
C66 C 0.5422(5) 0.1919(5) 0.2147(4) 0.052(2) Uani 1 1 d . . .
C67 C 0.6010(5) 0.2235(4) 0.2116(4) 0.056(2) Uani 1 1 d . . .
H67 H 0.5933 0.2712 0.2185 0.067 Uiso 1 1 calc R . .
C68 C 0.6728(5) 0.1873(5) 0.1984(4) 0.060(3) Uani 1 1 d . . .
H68 H 0.7150 0.2102 0.1929 0.072 Uiso 1 1 calc R . .
C69 C 0.6808(5) 0.1183(6) 0.1936(5) 0.077(3) Uani 1 1 d . . .
H69 H 0.7291 0.0931 0.1868 0.093 Uiso 1 1 calc R . .
C70 C 0.6232(6) 0.0837(5) 0.1981(6) 0.088(4) Uani 1 1 d . . .
H70 H 0.6302 0.0355 0.1944 0.105 Uiso 1 1 calc R . .
C71 C 0.5523(5) 0.1229(5) 0.2086(5) 0.067(3) Uani 1 1 d . . .
H71 H 0.5106 0.1006 0.2115 0.081 Uiso 1 1 calc R . .
C72 C 0.2953(5) 0.2457(4) 0.4078(5) 0.052(2) Uani 1 1 d . . .
C73 C 0.2703(5) 0.2132(5) 0.4843(5) 0.057(2) Uani 1 1 d . . .
C74 C 0.2922(6) 0.2358(6) 0.5343(6) 0.089(3) Uani 1 1 d . . .
H74 H 0.3224 0.2728 0.5209 0.107 Uiso 1 1 calc R . .
C75 C 0.2712(7) 0.2060(8) 0.6033(7) 0.128(5) Uani 1 1 d . . .
H75 H 0.2906 0.2191 0.6358 0.154 Uiso 1 1 calc R . .
C76 C 0.2225(9) 0.1577(8) 0.6235(7) 0.128(5) Uani 1 1 d . . .
H76 H 0.2017 0.1414 0.6724 0.154 Uiso 1 1 calc R . .
C77 C 0.2028(7) 0.1317(7) 0.5740(8) 0.125(5) Uani 1 1 d . . .
H77 H 0.1741 0.0936 0.5880 0.150 Uiso 1 1 calc R . .
C78 C 0.2240(6) 0.1600(6) 0.5041(6) 0.084(3) Uani 1 1 d . . .
H78 H 0.2076 0.1439 0.4710 0.100 Uiso 1 1 calc R . .
O7 O -0.1016(3) 0.8713(3) 0.1868(3) 0.0492(15) Uani 1 1 d . . .
O8 O 0.0197(3) 0.9001(3) 0.1382(3) 0.0551(16) Uani 1 1 d . . .
C79 C -0.0494(6) 0.9084(4) 0.1821(5) 0.049(2) Uani 1 1 d . . .
C80 C -0.0739(5) 0.9644(5) 0.2314(5) 0.060(3) Uani 1 1 d . . .
C81 C -0.1442(7) 1.0001(6) 0.2509(7) 0.117(4) Uani 1 1 d . . .
H81 H -0.1784 0.9889 0.2314 0.140 Uiso 1 1 calc R . .
C82 C -0.1685(9) 1.0518(8) 0.2976(7) 0.136(5) Uani 1 1 d . . .
H82 H -0.2201 1.0722 0.3137 0.163 Uiso 1 1 calc R . .
C83 C -0.1186(10) 1.0736(7) 0.3208(8) 0.140(6) Uani 1 1 d . . .
H83 H -0.1308 1.1145 0.3453 0.168 Uiso 1 1 calc R . .
C84 C -0.0475(9) 1.0324(9) 0.3067(8) 0.170(7) Uani 1 1 d . . .
H84 H -0.0156 1.0394 0.3305 0.204 Uiso 1 1 calc R . .
C85 C -0.0246(6) 0.9812(6) 0.2577(6) 0.120(5) Uani 1 1 d . . .
H85 H 0.0259 0.9582 0.2428 0.144 Uiso 1 1 calc R . .
C86 C -0.0642(5) 0.8369(5) 0.0117(5) 0.040(2) Uani 1 1 d . . .
C87 C -0.1074(5) 0.8604(4) -0.0357(4) 0.043(2) Uani 1 1 d . . .
C88 C -0.1752(5) 0.8336(4) -0.0214(5) 0.051(2) Uani 1 1 d . . .
H88 H -0.1918 0.8000 0.0171 0.062 Uiso 1 1 calc R . .
C89 C -0.2193(5) 0.8546(5) -0.0619(5) 0.062(3) Uani 1 1 d . . .
H89 H -0.2661 0.8365 -0.0507 0.074 Uiso 1 1 calc R . .
C90 C -0.1941(6) 0.9014(6) -0.1176(6) 0.074(3) Uani 1 1 d . . .
H90 H -0.2238 0.9155 -0.1458 0.089 Uiso 1 1 calc R . .
C91 C -0.1259(6) 0.9299(5) -0.1353(5) 0.070(3) Uani 1 1 d . . .
H91 H -0.1085 0.9628 -0.1745 0.084 Uiso 1 1 calc R . .
C92 C -0.0855(5) 0.9074(5) -0.0924(5) 0.058(2) Uani 1 1 d . . .
H92 H -0.0391 0.9259 -0.1031 0.069 Uiso 1 1 calc R . .
C93 C 0.4380(5) 0.7042(4) 0.2288(5) 0.047(2) Uani 1 1 d . . .
C94 C 0.4100(5) 0.6997(4) 0.3023(5) 0.059(3) Uani 1 1 d . . .
H94 H 0.3640 0.7269 0.3282 0.071 Uiso 1 1 calc R . .
C95 C 0.4482(6) 0.6550(5) 0.3406(5) 0.082(3) Uani 1 1 d . . .
H95 H 0.4283 0.6546 0.3915 0.098 Uiso 1 1 calc R . .
C96 C 0.5140(6) 0.6121(5) 0.3057(6) 0.067(3) Uani 1 1 d . . .
H96 H 0.5391 0.5814 0.3311 0.081 Uiso 1 1 calc R . .
C97 C 0.5403(4) 0.6168(4) 0.2328(7) 0.061(3) Uani 1 1 d . . .
H97 H 0.5853 0.5884 0.2069 0.074 Uiso 1 1 calc R . .
C98 C 0.5044(5) 0.6610(4) 0.1949(5) 0.053(2) Uani 1 1 d . . .
H98 H 0.5257 0.6620 0.1440 0.064 Uiso 1 1 calc R . .
C99 C 0.4505(5) 0.8287(4) 0.1736(5) 0.047(2) Uani 1 1 d . . .
C100 C 0.4318(5) 0.8760(5) 0.2264(5) 0.062(3) Uani 1 1 d . . .
H100 H 0.3880 0.8714 0.2693 0.075 Uiso 1 1 calc R . .
C101 C 0.4750(7) 0.9290(5) 0.2179(6) 0.072(3) Uani 1 1 d . . .
H101 H 0.4593 0.9601 0.2547 0.086 Uiso 1 1 calc R . .
C102 C 0.5388(7) 0.9379(5) 0.1588(7) 0.078(3) Uani 1 1 d . . .
H102 H 0.5665 0.9755 0.1537 0.094 Uiso 1 1 calc R . .
C103 C 0.5641(6) 0.8906(5) 0.1047(6) 0.071(3) Uani 1 1 d . . .
H103 H 0.6105 0.8937 0.0640 0.085 Uiso 1 1 calc R . .
C104 C 0.5178(5) 0.8387(5) 0.1134(5) 0.059(2) Uani 1 1 d . . .
H104 H 0.5331 0.8083 0.0760 0.071 Uiso 1 1 calc R . .
C105 C 0.4096(4) 0.7412(5) 0.1045(5) 0.050(2) Uani 1 1 d . . .
C106 C 0.4141(4) 0.7864(4) 0.0465(5) 0.051(2) Uani 1 1 d . . .
H106 H 0.4107 0.8339 0.0523 0.061 Uiso 1 1 calc R . .
C107 C 0.4232(4) 0.7665(6) -0.0194(5) 0.060(3) Uani 1 1 d . . .
H107 H 0.4274 0.8002 -0.0577 0.073 Uiso 1 1 calc R . .
C108 C 0.4264(5) 0.6989(6) -0.0304(5) 0.063(3) Uani 1 1 d . . .
H108 H 0.4344 0.6847 -0.0762 0.075 Uiso 1 1 calc R . .
C109 C 0.4174(5) 0.6514(5) 0.0284(6) 0.068(3) Uani 1 1 d . . .
H109 H 0.4173 0.6044 0.0226 0.081 Uiso 1 1 calc R . .
C110 C 0.4084(4) 0.6713(5) 0.0961(5) 0.058(2) Uani 1 1 d . . .
H110 H 0.4016 0.6382 0.1353 0.069 Uiso 1 1 calc R . .
C111 C 0.2615(6) 0.7369(5) 0.2700(5) 0.069(3) Uani 1 1 d . . .
H111 H 0.2833 0.6907 0.2729 0.083 Uiso 1 1 calc R . .
C112 C 0.1825(6) 0.7538(6) 0.3074(5) 0.084(3) Uani 1 1 d . . .
H112 H 0.1525 0.7193 0.3365 0.100 Uiso 1 1 calc R . .
C113 C 0.1488(6) 0.8181(7) 0.3027(6) 0.084(3) Uani 1 1 d . . .
H113 H 0.0957 0.8288 0.3289 0.101 Uiso 1 1 calc R . .
C114 C 0.1930(6) 0.8695(5) 0.2586(6) 0.071(3) Uani 1 1 d . . .
H114 H 0.1697 0.9148 0.2542 0.085 Uiso 1 1 calc R . .
C115 C 0.2744(5) 0.8520(5) 0.2202(5) 0.068(3) Uani 1 1 d . . .
H115 H 0.3046 0.8854 0.1892 0.082 Uiso 1 1 calc R . .
C116 C 0.3079(5) 0.7853(5) 0.2293(4) 0.052(2) Uani 1 1 d . . .
C117 C 0.9149(5) 0.3837(5) 0.3750(5) 0.058(3) Uani 1 1 d . . .
C118 C 0.9507(5) 0.4429(5) 0.3688(4) 0.058(3) Uani 1 1 d . . .
H118 H 0.9429 0.4803 0.3375 0.070 Uiso 1 1 calc R . .
C119 C 0.9976(5) 0.4500(6) 0.4064(5) 0.068(3) Uani 1 1 d . . .
H119 H 1.0204 0.4911 0.3992 0.082 Uiso 1 1 calc R . .
C120 C 1.0099(6) 0.4008(7) 0.4509(6) 0.082(3) Uani 1 1 d . . .
H120 H 1.0398 0.4067 0.4771 0.098 Uiso 1 1 calc R . .
C121 C 0.9786(6) 0.3399(7) 0.4592(5) 0.079(3) Uani 1 1 d . . .
H121 H 0.9874 0.3037 0.4911 0.095 Uiso 1 1 calc R . .
C122 C 0.9337(5) 0.3314(5) 0.4205(5) 0.064(3) Uani 1 1 d . . .
H122 H 0.9154 0.2883 0.4254 0.076 Uiso 1 1 calc R . .
C123 C 0.9269(5) 0.3567(5) 0.2496(5) 0.057(3) Uani 1 1 d . . .
C124 C 0.9569(5) 0.4055(6) 0.1935(6) 0.072(3) Uani 1 1 d . . .
H124 H 0.9404 0.4526 0.2019 0.087 Uiso 1 1 calc R . .
C125 C 1.0104(5) 0.3882(6) 0.1249(6) 0.080(3) Uani 1 1 d . . .
H125 H 1.0288 0.4227 0.0877 0.097 Uiso 1 1 calc R . .
C126 C 1.0353(5) 0.3200(7) 0.1136(6) 0.074(3) Uani 1 1 d . . .
H126 H 1.0705 0.3070 0.0676 0.089 Uiso 1 1 calc R . .
C127 C 1.0102(5) 0.2705(6) 0.1676(6) 0.072(3) Uani 1 1 d . . .
H127 H 1.0285 0.2236 0.1592 0.086 Uiso 1 1 calc R . .
C128 C 0.9571(5) 0.2892(5) 0.2357(5) 0.066(3) Uani 1 1 d . . .
H128 H 0.9416 0.2545 0.2732 0.079 Uiso 1 1 calc R . .
C129 C 0.8103(4) 0.4507(4) 0.3259(4) 0.051(2) Uani 1 1 d . . .
C130 C 0.7800(5) 0.4944(5) 0.3847(5) 0.066(3) Uani 1 1 d . . .
H130 H 0.7961 0.4843 0.4237 0.080 Uiso 1 1 calc R . .
C131 C 0.7272(5) 0.5513(5) 0.3855(6) 0.076(3) Uani 1 1 d . . .
H131 H 0.7064 0.5782 0.4262 0.091 Uiso 1 1 calc R . .
C132 C 0.7041(5) 0.5702(6) 0.3282(7) 0.077(3) Uani 1 1 d . . .
H132 H 0.6700 0.6104 0.3283 0.093 Uiso 1 1 calc R . .
C133 C 0.7323(6) 0.5285(6) 0.2716(6) 0.070(3) Uani 1 1 d . . .
H133 H 0.7159 0.5391 0.2328 0.084 Uiso 1 1 calc R . .
C134 C 0.7836(5) 0.4721(5) 0.2704(5) 0.066(3) Uani 1 1 d . . .
H134 H 0.8025 0.4455 0.2295 0.079 Uiso 1 1 calc R . .
C135 C 0.8023(5) 0.3222(4) 0.3663(5) 0.053(2) Uani 1 1 d . . .
C136 C 0.7594(6) 0.3205(5) 0.4416(6) 0.076(3) Uani 1 1 d . . .
H136 H 0.7674 0.3509 0.4702 0.092 Uiso 1 1 calc R . .
C137 C 0.7036(6) 0.2726(6) 0.4745(6) 0.085(3) Uani 1 1 d . . .
H137 H 0.6758 0.2714 0.5249 0.102 Uiso 1 1 calc R . .
C138 C 0.6902(7) 0.2297(6) 0.4352(8) 0.098(4) Uani 1 1 d . . .
H138 H 0.6545 0.1973 0.4572 0.117 Uiso 1 1 calc R . .
C139 C 0.7298(7) 0.2342(5) 0.3624(7) 0.088(3) Uani 1 1 d . . .
H139 H 0.7196 0.2050 0.3342 0.105 Uiso 1 1 calc R . .
C140 C 0.7852(5) 0.2801(5) 0.3268(5) 0.063(3) Uani 1 1 d . . .
H140 H 0.8103 0.2818 0.2760 0.075 Uiso 1 1 calc R . .
B1 B 0.4002(5) 0.7651(5) 0.1853(5) 0.052(3) Uani 1 1 d . . .
B2 B 0.8639(5) 0.3779(5) 0.3290(5) 0.051(3) Uani 1 1 d . . .
N2 N 0.4157(3) 0.4491(3) 0.2407(4) 0.0510(18) Uani 1 1 d . . .
N3 N 0.2972(4) 0.4384(4) 0.3694(4) 0.0515(19) Uani 1 1 d . . .
N4 N 0.2520(4) 0.1499(3) 0.2749(3) 0.0527(19) Uani 1 1 d . . .
N5 N 0.1781(3) 0.2767(3) 0.2704(3) 0.0373(16) Uani 1 1 d . . .
N6 N 0.3105(4) 0.2690(3) 0.1497(3) 0.0470(17) Uani 1 1 d . . .
N7 N -0.2054(3) 0.7691(4) 0.1903(3) 0.0433(17) Uani 1 1 d . . .
N8 N -0.0953(3) 0.6620(3) 0.1635(3) 0.0452(17) Uani 1 1 d . . .
N10 N 0.1758(3) 0.8125(3) 0.0730(3) 0.0369(16) Uani 1 1 d . . .
N11 N 0.1352(4) 0.9236(3) -0.0034(4) 0.0451(18) Uani 1 1 d . . .
N12 N 0.1396(3) 0.7674(3) -0.0326(3) 0.0416(17) Uani 1 1 d . . .
O1 O 0.3074(3) 0.3465(3) 0.2612(3) 0.0438(14) Uani 1 1 d . . .
O2 O 0.0294(3) 0.7552(3) 0.1116(3) 0.0485(15) Uani 1 1 d . . .
O3 O 0.4611(3) 0.2961(3) 0.2339(3) 0.0678(18) Uani 1 1 d . . .
O4 O 0.4087(3) 0.2013(3) 0.2363(3) 0.0557(15) Uani 1 1 d . . .
O5 O 0.3478(4) 0.2860(3) 0.3913(3) 0.0678(17) Uani 1 1 d . . .
O6 O 0.2664(3) 0.2317(3) 0.3674(3) 0.0542(16) Uani 1 1 d . . .
O9 O -0.0907(3) 0.7910(3) 0.0601(3) 0.0471(15) Uani 1 1 d . . .
O10 O -0.0068(3) 0.8679(3) 0.0021(3) 0.0487(14) Uani 1 1 d . . .

loop_
_atom_site_aniso_label
_atom_site_aniso_U_11
_atom_site_aniso_U_22
_atom_site_aniso_U_33
_atom_site_aniso_U_23
_atom_site_aniso_U_13
_atom_site_aniso_U_12
Co1 0.0406(7) 0.0520(8) 0.0723(9) -0.0068(7) -0.0287(7) 0.0032(6)
Co2 0.0349(7) 0.0471(8) 0.0572(8) -0.0092(6) -0.0185(6) 0.0077(6)
Co3 0.0322(7) 0.0509(8) 0.0537(8) -0.0047(6) -0.0182(6) 0.0034(5)
Co4 0.0344(7) 0.0453(7) 0.0556(8) -0.0086(6) -0.0214(6) 0.0043(5)
N1 0.060(6) 0.053(5) 0.106(7) 0.015(5) -0.054(6) -0.008(4)
C1 0.083(9) 0.109(9) 0.143(11) 0.045(8) -0.078(8) -0.035(7)
C2 0.119(11) 0.151(12) 0.185(14) 0.104(11) -0.108(11) -0.077(10)
C3 0.069(8) 0.098(9) 0.142(11) 0.032(8) -0.079(9) -0.012(7)
C4 0.046(7) 0.059(7) 0.127(10) -0.013(6) -0.042(7) -0.010(5)
C5 0.051(7) 0.027(6) 0.095(8) 0.000(5) -0.028(6) -0.005(5)
C6 0.030(5) 0.054(6) 0.068(7) -0.004(5) -0.016(5) 0.000(4)
C7 0.065(7) 0.069(7) 0.053(7) -0.002(6) -0.017(6) -0.014(6)
C8 0.065(8) 0.098(9) 0.077(8) -0.032(8) 0.002(6) -0.028(7)
C9 0.075(8) 0.078(9) 0.088(9) -0.024(7) 0.003(7) -0.009(7)
C10 0.062(7) 0.065(8) 0.084(8) -0.007(6) -0.017(7) -0.007(6)
C11 0.056(7) 0.028(6) 0.074(7) -0.018(5) -0.023(6) -0.004(5)
C12 0.041(6) 0.053(6) 0.064(6) -0.014(5) -0.023(5) -0.005(5)
C13 0.040(5) 0.031(5) 0.061(6) -0.013(4) -0.015(5) 0.005(4)
C14 0.031(5) 0.032(5) 0.066(6) -0.008(5) -0.021(5) 0.006(4)
C15 0.046(6) 0.043(6) 0.054(6) -0.010(5) -0.024(5) 0.003(5)
C16 0.030(5) 0.041(5) 0.055(6) -0.006(4) -0.020(4) -0.005(4)
C17 0.036(6) 0.044(6) 0.064(6) -0.006(5) -0.026(5) 0.004(5)
C18 0.034(5) 0.046(6) 0.058(6) -0.007(5) -0.026(5) 0.008(5)
C19 0.026(5) 0.029(5) 0.051(6) -0.017(4) -0.013(4) 0.004(4)
C20 0.027(5) 0.053(6) 0.059(6) -0.010(5) -0.019(4) 0.006(4)
C21 0.052(6) 0.044(6) 0.076(7) -0.025(5) -0.028(5) 0.018(6)
C22 0.065(8) 0.039(7) 0.107(9) -0.021(6) -0.034(7) 0.009(6)
C23 0.080(9) 0.031(7) 0.116(9) 0.001(6) -0.043(7) -0.004(6)
C24 0.044(6) 0.064(7) 0.082(7) -0.003(6) -0.019(5) -0.012(6)
C25 0.047(6) 0.042(6) 0.046(6) -0.013(5) -0.020(5) 0.004(5)
C26 0.028(5) 0.044(6) 0.077(7) 0.002(5) -0.016(5) -0.002(4)
C27 0.024(5) 0.054(6) 0.055(7) -0.009(5) -0.012(5) 0.000(4)
C28 0.058(7) 0.064(7) 0.047(7) -0.004(5) -0.010(5) -0.005(5)
C29 0.042(6) 0.083(7) 0.057(7) 0.005(5) -0.018(6) 0.004(5)
C30 0.032(6) 0.080(7) 0.060(7) -0.003(6) -0.014(6) -0.004(5)
C31 0.039(6) 0.047(6) 0.054(7) -0.001(5) -0.024(5) 0.005(4)
C32 0.040(6) 0.043(5) 0.055(6) -0.004(4) -0.019(5) 0.002(4)
C33 0.052(6) 0.058(6) 0.053(6) 0.010(5) -0.026(5) 0.002(5)
C34 0.028(6) 0.074(8) 0.083(7) 0.005(6) -0.021(5) 0.011(5)
C35 0.058(7) 0.061(7) 0.081(7) 0.000(6) -0.035(6) -0.012(6)
C36 0.061(7) 0.055(7) 0.070(7) -0.009(5) -0.033(5) 0.001(6)
C37 0.020(5) 0.045(6) 0.057(6) -0.004(5) -0.016(4) 0.005(4)
C38 0.055(6) 0.060(6) 0.090(7) 0.013(5) -0.053(6) -0.020(5)
N9 0.037(4) 0.057(5) 0.052(5) -0.006(4) -0.019(4) 0.006(4)
C39 0.094(8) 0.039(6) 0.098(8) -0.002(5) -0.060(7) -0.015(5)
C40 0.221(15) 0.107(10) 0.122(10) 0.053(8) -0.143(11) -0.072(10)
C41 0.46(3) 0.117(11) 0.226(17) 0.093(11) -0.29(2) -0.154(15)
C42 0.294(18) 0.096(9) 0.120(10) 0.049(8) -0.158(12) -0.099(10)
C43 0.059(6) 0.039(6) 0.079(7) 0.005(5) -0.030(5) -0.002(5)
C44 0.051(6) 0.079(7) 0.058(7) -0.014(5) -0.028(5) -0.018(5)
C45 0.038(5) 0.045(6) 0.070(6) -0.016(5) -0.025(5) 0.008(4)
C46 0.030(5) 0.044(6) 0.051(6) 0.000(4) -0.011(4) -0.020(5)
C47 0.021(5) 0.073(7) 0.030(5) -0.016(5) -0.005(4) 0.008(5)
C48 0.040(5) 0.025(5) 0.065(6) -0.007(4) -0.018(5) 0.003(4)
C49 0.039(5) 0.029(6) 0.055(6) -0.008(4) -0.018(4) 0.003(4)
C50 0.034(5) 0.048(6) 0.042(5) -0.009(4) -0.015(4) 0.001(5)
C51 0.034(5) 0.031(5) 0.039(5) -0.008(4) -0.011(4) 0.010(4)
C52 0.043(5) 0.038(6) 0.058(6) -0.007(5) -0.035(5) 0.006(4)
C53 0.030(5) 0.040(6) 0.069(6) -0.011(5) -0.031(5) 0.010(5)
C54 0.041(6) 0.059(7) 0.060(6) -0.013(5) -0.026(5) 0.010(5)
C55 0.041(6) 0.038(6) 0.056(6) -0.013(5) -0.005(5) 0.009(4)
C56 0.039(6) 0.033(5) 0.077(7) -0.009(5) -0.030(5) 0.008(5)
C57 0.049(6) 0.034(6) 0.047(6) -0.018(5) -0.014(5) 0.004(5)
C58 0.035(5) 0.046(6) 0.061(6) 0.002(5) -0.025(5) -0.004(4)
C59 0.040(5) 0.052(6) 0.067(6) -0.029(5) -0.031(5) 0.012(5)
C60 0.044(6) 0.073(7) 0.082(7) -0.031(6) -0.027(5) 0.001(5)
C61 0.043(6) 0.074(7) 0.088(7) -0.033(6) -0.026(6) 0.013(5)
C62 0.049(6) 0.057(6) 0.073(7) -0.023(5) -0.034(5) 0.013(5)
C63 0.036(5) 0.040(5) 0.049(6) -0.016(4) -0.011(5) -0.002(4)
C64 0.030(5) 0.036(5) 0.086(7) -0.014(5) -0.039(5) 0.009(4)
C65 0.033(6) 0.057(7) 0.063(6) -0.004(5) -0.022(5) 0.006(6)
C66 0.048(6) 0.054(7) 0.053(6) -0.015(5) -0.022(5) 0.010(5)
C67 0.041(6) 0.062(6) 0.072(7) -0.016(5) -0.030(5) 0.002(5)
C68 0.030(6) 0.070(7) 0.078(7) -0.001(6) -0.023(5) 0.002(5)
C69 0.050(7) 0.078(8) 0.107(9) -0.031(7) -0.041(6) 0.035(6)
C70 0.047(7) 0.078(8) 0.152(10) -0.064(7) -0.049(7) 0.024(6)
C71 0.041(6) 0.069(7) 0.103(8) -0.022(6) -0.041(6) 0.010(5)
C72 0.029(6) 0.037(6) 0.081(8) -0.012(6) -0.015(6) 0.014(5)
C73 0.053(6) 0.077(8) 0.036(6) -0.007(6) -0.016(5) 0.009(5)
C74 0.076(8) 0.123(10) 0.064(8) -0.008(8) -0.030(7) 0.010(7)
C75 0.091(10) 0.237(17) 0.065(10) 0.013(10) -0.027(8) -0.065(10)
C76 0.126(13) 0.202(16) 0.064(9) 0.021(10) -0.047(9) -0.035(11)
C77 0.102(10) 0.190(14) 0.072(10) 0.042(10) -0.021(8) -0.057(9)
C78 0.072(8) 0.098(9) 0.073(9) 0.011(7) -0.021(6) -0.016(7)
O7 0.041(4) 0.046(4) 0.065(4) -0.011(3) -0.025(3) 0.001(3)
O8 0.045(4) 0.049(4) 0.067(4) -0.016(3) -0.014(3) -0.001(3)
C79 0.066(7) 0.030(6) 0.056(6) 0.000(5) -0.035(6) 0.007(5)
C80 0.044(6) 0.068(7) 0.061(6) -0.017(6) -0.015(5) 0.007(6)
C81 0.116(11) 0.114(10) 0.127(11) -0.058(9) -0.065(9) 0.055(9)
C82 0.160(15) 0.113(12) 0.131(12) -0.048(10) -0.063(11) 0.047(11)
C83 0.117(13) 0.128(13) 0.143(13) -0.086(10) 0.007(11) -0.017(11)
C84 0.102(12) 0.216(17) 0.191(15) -0.148(14) -0.005(11) -0.056(12)
C85 0.056(8) 0.160(12) 0.136(11) -0.088(10) 0.001(8) -0.038(8)
C86 0.030(5) 0.049(6) 0.040(6) -0.020(5) -0.014(5) 0.016(5)
C87 0.040(6) 0.043(6) 0.040(6) -0.012(5) -0.010(5) 0.009(5)
C88 0.048(6) 0.055(6) 0.060(6) -0.010(5) -0.030(5) 0.000(5)
C89 0.060(7) 0.068(7) 0.052(7) -0.007(6) -0.017(6) 0.000(6)
C90 0.054(7) 0.099(9) 0.086(9) -0.056(7) -0.045(7) 0.033(6)
C91 0.080(8) 0.078(7) 0.057(7) -0.020(5) -0.043(6) 0.037(6)
C92 0.041(6) 0.064(7) 0.067(7) -0.015(6) -0.022(6) 0.009(5)
C93 0.045(6) 0.062(6) 0.044(6) -0.004(5) -0.027(5) -0.004(5)
C94 0.061(6) 0.064(6) 0.060(7) -0.007(5) -0.040(6) 0.022(5)
C95 0.082(8) 0.096(8) 0.065(7) -0.005(6) -0.033(7) 0.010(7)
C96 0.074(8) 0.066(7) 0.077(8) -0.010(6) -0.050(7) 0.014(6)
C97 0.021(5) 0.031(6) 0.124(10) -0.010(6) -0.020(6) 0.003(4)
C98 0.041(6) 0.040(6) 0.073(7) -0.010(5) -0.020(5) 0.011(5)
C99 0.051(6) 0.036(6) 0.061(6) -0.015(5) -0.031(5) 0.010(5)
C100 0.037(6) 0.070(7) 0.082(8) -0.006(6) -0.030(5) 0.012(5)
C101 0.072(8) 0.051(7) 0.099(9) -0.026(6) -0.042(7) 0.011(6)
C102 0.070(8) 0.061(8) 0.127(11) 0.011(8) -0.069(8) -0.002(6)
C103 0.085(8) 0.052(7) 0.088(8) -0.002(6) -0.051(7) 0.003(6)
C104 0.052(6) 0.055(7) 0.072(7) -0.012(5) -0.027(6) 0.003(5)
C105 0.024(5) 0.061(7) 0.068(7) -0.013(6) -0.017(5) -0.009(4)
C106 0.034(5) 0.040(6) 0.067(7) 0.005(6) -0.013(5) 0.007(4)
C107 0.033(5) 0.099(9) 0.047(7) -0.010(6) -0.016(5) 0.007(5)
C108 0.051(6) 0.098(9) 0.046(7) -0.020(7) -0.025(5) 0.000(6)
C109 0.043(6) 0.080(8) 0.081(8) -0.033(7) -0.021(6) 0.003(5)
C110 0.047(6) 0.066(7) 0.066(7) -0.006(6) -0.027(5) -0.005(5)
C111 0.061(7) 0.063(7) 0.072(7) 0.004(6) -0.024(6) 0.011(6)
C112 0.070(9) 0.098(10) 0.066(8) 0.013(7) -0.017(7) 0.004(7)
C113 0.055(7) 0.116(11) 0.072(8) -0.025(8) -0.009(6) -0.010(8)
C114 0.059(7) 0.084(8) 0.087(8) -0.043(7) -0.050(6) 0.034(6)
C115 0.071(8) 0.081(8) 0.060(6) -0.029(6) -0.031(6) 0.007(6)
C116 0.065(7) 0.047(6) 0.045(6) -0.002(5) -0.031(5) 0.012(6)
C117 0.051(6) 0.048(6) 0.058(7) -0.007(5) -0.011(5) 0.016(5)
C118 0.042(6) 0.082(8) 0.050(6) -0.020(5) -0.021(5) 0.020(5)
C119 0.049(6) 0.086(8) 0.064(7) -0.035(6) -0.015(6) 0.011(6)
C120 0.077(8) 0.096(10) 0.080(9) -0.042(8) -0.043(7) 0.033(8)
C121 0.069(8) 0.103(10) 0.048(7) -0.033(7) -0.020(6) 0.055(7)
C122 0.052(6) 0.070(7) 0.061(7) -0.029(6) -0.016(6) 0.020(5)
C123 0.034(6) 0.078(8) 0.062(7) -0.016(6) -0.023(5) 0.006(6)
C124 0.044(6) 0.107(9) 0.064(7) -0.040(7) -0.006(6) -0.013(6)
C125 0.051(7) 0.106(10) 0.082(9) -0.028(7) -0.019(6) -0.003(6)
C126 0.030(6) 0.121(11) 0.077(9) -0.038(8) -0.023(6) 0.003(7)
C127 0.042(7) 0.109(9) 0.072(8) -0.030(8) -0.030(6) 0.005(6)
C128 0.040(6) 0.086(8) 0.073(8) -0.037(6) -0.024(6) 0.020(5)
C129 0.043(5) 0.080(7) 0.029(5) -0.003(5) -0.009(5) -0.013(5)
C130 0.036(6) 0.079(7) 0.074(7) -0.014(6) -0.017(5) 0.018(5)
C131 0.033(6) 0.083(8) 0.088(8) -0.014(6) 0.001(6) 0.005(6)
C132 0.046(6) 0.100(9) 0.099(9) 0.011(8) -0.047(7) -0.010(6)
C133 0.062(7) 0.080(8) 0.091(9) 0.019(7) -0.054(7) -0.032(6)
C134 0.062(7) 0.063(7) 0.080(8) -0.007(6) -0.035(6) -0.005(6)
C135 0.037(6) 0.051(6) 0.061(7) -0.003(5) -0.015(6) 0.013(5)
C136 0.068(7) 0.077(8) 0.069(8) -0.016(6) -0.017(6) 0.019(6)
C137 0.043(7) 0.097(10) 0.088(9) 0.008(8) -0.008(6) 0.009(7)
C138 0.083(9) 0.077(9) 0.119(12) -0.012(8) -0.021(9) -0.012(7)
C139 0.086(9) 0.079(9) 0.095(10) -0.030(7) -0.025(8) -0.008(7)
C140 0.046(6) 0.065(7) 0.071(7) -0.002(6) -0.019(6) -0.001(5)
B1 0.044(7) 0.045(7) 0.061(7) -0.010(6) -0.015(6) 0.004(5)
B2 0.035(6) 0.053(7) 0.064(8) -0.009(6) -0.023(6) 0.009(5)
N2 0.028(4) 0.064(5) 0.062(5) -0.022(4) -0.017(4) 0.005(4)
N3 0.044(5) 0.064(6) 0.055(5) -0.021(4) -0.023(4) -0.007(4)
N4 0.040(5) 0.058(5) 0.053(5) -0.015(4) -0.011(4) 0.007(4)
N5 0.026(4) 0.022(4) 0.058(5) -0.007(4) -0.013(3) 0.009(3)
N6 0.043(5) 0.047(5) 0.048(5) -0.011(3) -0.015(4) 0.004(4)
N7 0.031(4) 0.054(5) 0.047(4) 0.000(4) -0.021(4) 0.000(4)
N8 0.034(4) 0.050(4) 0.047(5) -0.006(4) -0.011(4) 0.000(3)
N10 0.036(4) 0.029(4) 0.045(4) -0.004(4) -0.016(3) 0.000(3)
N11 0.042(5) 0.039(4) 0.066(5) -0.018(4) -0.034(4) 0.011(3)
N12 0.026(4) 0.044(4) 0.055(5) -0.012(4) -0.018(4) 0.007(3)
O1 0.031(3) 0.052(4) 0.053(4) 0.004(3) -0.023(3) -0.006(3)
O2 0.019(3) 0.057(4) 0.068(4) -0.012(3) -0.022(3) 0.019(3)
O3 0.036(4) 0.047(4) 0.114(5) -0.017(4) -0.024(3) 0.010(3)
O4 0.036(4) 0.055(4) 0.068(4) -0.009(3) -0.017(3) 0.016(3)
O5 0.068(4) 0.082(5) 0.065(4) 0.007(4) -0.039(4) -0.013(4)
O6 0.050(4) 0.059(4) 0.061(4) -0.011(3) -0.027(3) -0.009(3)
O9 0.043(4) 0.050(4) 0.051(4) 0.008(3) -0.024(3) -0.006(3)
O10 0.039(4) 0.048(4) 0.065(4) -0.001(3) -0.032(3) 0.005(3)

loop_
_atom_type_symbol
_atom_type_description
_atom_type_scat_dispersion_real
_atom_type_scat_dispersion_imag
_atom_type_scat_source
C C 0.0033 0.0016 'International Tables Vol C Tables 4.2.6.8 and 6.1.1.4'
H H 0.0000 0.0000 'International Tables Vol C Tables 4.2.6.8 and 6.1.1.4'
B B 0.0013 0.0007 'International Tables Vol C Tables 4.2.6.8 and 6.1.1.4'
N N 0.0061 0.0033 'International Tables Vol C Tables 4.2.6.8 and 6.1.1.4'
O O 0.0106 0.0060 'International Tables Vol C Tables 4.2.6.8 and 6.1.1.4'
Co Co 0.3494 0.9721 'International Tables Vol C Tables 4.2.6.8 and 6.1.1.4'

loop_
_geom_angle_atom_site_label_1
_geom_angle_atom_site_label_2
_geom_angle_atom_site_label_3
_geom_angle
_geom_angle_site_symmetry_1
_geom_angle_site_symmetry_3
_geom_angle_publ_flag
O1 Co1 O5 99.2(2) . . ?
O1 Co1 O3 85.9(2) . . ?
O5 Co1 O3 95.7(2) . . ?
O1 Co1 N3 90.5(2) . . ?
O5 Co1 N3 94.6(3) . . ?
O3 Co1 N3 169.5(3) . . ?
O1 Co1 N2 92.2(2) . . ?
O5 Co1 N2 167.3(2) . . ?
O3 Co1 N2 90.7(2) . . ?
N3 Co1 N2 79.5(3) . . ?
O1 Co1 N1 164.7(3) . . ?
O5 Co1 N1 92.7(3) . . ?
O3 Co1 N1 83.3(3) . . ?
N3 Co1 N1 98.1(3) . . ?
N2 Co1 N1 77.2(3) . . ?
O1 Co1 Co2 33.05(15) . . ?
O5 Co1 Co2 73.48(17) . . ?
O3 Co1 Co2 68.67(16) . . ?
N3 Co1 Co2 112.69(19) . . ?
N2 Co1 Co2 119.12(18) . . ?
N1 Co1 Co2 146.81(19) . . ?
O1 Co2 O6 91.0(2) . . ?
O1 Co2 O4 101.5(2) . . ?
O6 Co2 O4 92.7(2) . . ?
O1 Co2 N6 87.6(2) . . ?
O6 Co2 N6 171.4(2) . . ?
O4 Co2 N6 96.0(2) . . ?
O1 Co2 N4 163.3(2) . . ?
O6 Co2 N4 80.7(2) . . ?
O4 Co2 N4 93.3(3) . . ?
N6 Co2 N4 98.4(2) . . ?
O1 Co2 N5 89.1(2) . . ?
O6 Co2 N5 91.9(2) . . ?
O4 Co2 N5 168.4(2) . . ?
N6 Co2 N5 79.6(3) . . ?
N4 Co2 N5 76.8(2) . . ?
O1 Co2 Co1 33.24(13) . . ?
O6 Co2 Co1 71.99(16) . . ?
O4 Co2 Co1 75.57(17) . . ?
N6 Co2 Co1 110.54(18) . . ?
N4 Co2 Co1 149.78(17) . . ?
N5 Co2 Co1 116.04(16) . . ?
O2 Co3 O7 101.5(2) . . ?
O2 Co3 O9 87.2(2) . . ?
O7 Co3 O9 96.5(2) . . ?
O2 Co3 N7 162.2(2) . . ?
O7 Co3 N7 92.2(3) . . ?
O9 Co3 N7 79.9(2) . . ?
O2 Co3 N9 91.10(17) . . ?
O7 Co3 N9 92.36(17) . . ?
O9 Co3 N9 171.15(18) . . ?
N7 Co3 N9 99.71(18) . . ?
O2 Co3 N8 91.4(2) . . ?
O7 Co3 N8 164.6(2) . . ?
O9 Co3 N8 92.3(2) . . ?
N7 Co3 N8 77.0(2) . . ?
N9 Co3 N8 79.03(19) . . ?
O2 Co3 Co4 33.82(15) . . ?
O7 Co3 Co4 74.85(15) . . ?
O9 Co3 Co4 70.22(15) . . ?
N7 Co3 Co4 145.49(17) . . ?
N9 Co3 Co4 112.45(10) . . ?
N8 Co3 Co4 120.13(16) . . ?
O2 Co4 O10 100.5(2) . . ?
O2 Co4 N11 166.0(2) . . ?
O10 Co4 N11 92.9(2) . . ?
O2 Co4 N12 86.6(2) . . ?
O10 Co4 N12 93.5(2) . . ?
N11 Co4 N12 96.8(2) . . ?
O2 Co4 O8 89.2(2) . . ?
O10 Co4 O8 96.6(2) . . ?
N11 Co4 O8 85.1(2) . . ?
N12 Co4 O8 169.6(2) . . ?
O2 Co4 N10 88.9(2) . . ?
O10 Co4 N10 168.1(2) . . ?
N11 Co4 N10 78.4(2) . . ?
N12 Co4 N10 79.6(2) . . ?
O8 Co4 N10 90.8(2) . . ?
O2 Co4 Co3 33.64(13) . . ?
O10 Co4 Co3 75.00(16) . . ?
N11 Co4 Co3 151.32(16) . . ?
N12 Co4 Co3 109.58(17) . . ?
O8 Co4 Co3 70.99(15) . . ?
N10 Co4 Co3 116.38(17) . . ?
C5 N1 C1 121.4(8) . . ?
C5 N1 Co1 114.0(6) . . ?
C1 N1 Co1 124.5(7) . . ?
N1 C1 C2 119.3(10) . . ?
N1 C1 H1 120.3 . . ?
C2 C1 H1 120.3 . . ?
C3 C2 C1 119.5(11) . . ?
C3 C2 H2 120.3 . . ?
C1 C2 H2 120.3 . . ?
C2 C3 C4 120.8(10) . . ?
C2 C3 H3 119.6 . . ?
C4 C3 H3 119.6 . . ?
C3 C4 C5 117.9(10) . . ?
C3 C4 H4 121.0 . . ?
C5 C4 H4 121.0 . . ?
N1 C5 C4 120.9(9) . . ?
N1 C5 C6 116.7(8) . . ?
C4 C5 C6 122.2(9) . . ?
N2 C6 C5 108.1(7) . . ?
N2 C6 H6A 110.1 . . ?
C5 C6 H6A 110.1 . . ?
N2 C6 H6B 110.1 . . ?
C5 C6 H6B 110.1 . . ?
H6A C6 H6B 108.4 . . ?
N3 C7 C8 124.0(9) . . ?
N3 C7 H7 118.0 . . ?
C8 C7 H7 118.0 . . ?
C7 C8 C9 117.1(10) . . ?
C7 C8 H8 121.5 . . ?
C9 C8 H8 121.5 . . ?
C10 C9 C8 119.9(10) . . ?
C10 C9 H9 120.0 . . ?
C8 C9 H9 120.0 . . ?
C9 C10 C11 119.1(10) . . ?
C9 C10 H10 120.4 . . ?
C11 C10 H10 120.4 . . ?
N3 C11 C10 122.0(9) . . ?
N3 C11 C12 115.9(8) . . ?
C10 C11 C12 122.1(9) . . ?
C11 C12 N2 113.0(6) . . ?
C11 C12 H12A 109.0 . . ?
N2 C12 H12A 109.0 . . ?
C11 C12 H12B 109.0 . . ?
N2 C12 H12B 109.0 . . ?
H12A C12 H12B 107.8 . . ?
N2 C13 C14 112.2(6) . . ?
N2 C13 H13A 109.2 . . ?
C14 C13 H13A 109.2 . . ?
N2 C13 H13B 109.2 . . ?
C14 C13 H13B 109.2 . . ?
H13A C13 H13B 107.9 . . ?
C15 C14 C16 119.5(7) . . ?
C15 C14 C13 119.7(7) . . ?
C16 C14 C13 120.7(7) . . ?
O1 C15 C14 121.2(7) . . ?
O1 C15 C19 119.5(8) . . ?
C14 C15 C19 119.2(7) . . ?
C14 C16 C17 122.8(7) . . ?
C14 C16 H16 118.6 . . ?
C17 C16 H16 118.6 . . ?
C18 C17 C16 116.2(7) . . ?
C18 C17 C49 123.4(7) . . ?
C16 C17 C49 120.4(8) . . ?
C19 C18 C17 123.5(7) . . ?
C19 C18 H18 118.2 . . ?
C17 C18 H18 118.2 . . ?
C18 C19 C15 118.7(7) . . ?
C18 C19 C20 123.1(7) . . ?
C15 C19 C20 118.0(7) . . ?
N5 C20 C19 115.4(6) . . ?
N5 C20 H20A 108.4 . . ?
C19 C20 H20A 108.4 . . ?
N5 C20 H20B 108.4 . . ?
C19 C20 H20B 108.4 . . ?
H20A C20 H20B 107.5 . . ?
N4 C21 C22 123.1(8) . . ?
N4 C21 H21 118.5 . . ?
C22 C21 H21 118.5 . . ?
C23 C22 C21 118.1(8) . . ?
C23 C22 H22 120.9 . . ?
C21 C22 H22 120.9 . . ?
C22 C23 C24 119.0(9) . . ?
C22 C23 H23 120.5 . . ?
C24 C23 H23 120.5 . . ?
C25 C24 C23 119.8(8) . . ?
C25 C24 H24 120.1 . . ?
C23 C24 H24 120.1 . . ?
N4 C25 C24 123.0(8) . . ?
N4 C25 C26 115.4(7) . . ?
C24 C25 C26 121.4(8) . . ?
N5 C26 C25 111.3(6) . . ?
N5 C26 H26A 109.4 . . ?
C25 C26 H26A 109.4 . . ?
N5 C26 H26B 109.4 . . ?
C25 C26 H26B 109.4 . . ?
H26A C26 H26B 108.0 . . ?
C28 C27 N6 124.2(8) . . ?
C28 C27 H27 117.9 . . ?
N6 C27 H27 117.9 . . ?
C27 C28 C29 118.1(8) . . ?
C27 C28 H28 120.9 . . ?
C29 C28 H28 120.9 . . ?
C30 C29 C28 118.3(8) . . ?
C30 C29 H29 120.8 . . ?
C28 C29 H29 120.8 . . ?
C31 C30 C29 121.5(8) . . ?
C31 C30 H30 119.2 . . ?
C29 C30 H30 119.2 . . ?
N6 C31 C30 120.1(8) . . ?
N6 C31 C32 115.9(7) . . ?
C30 C31 C32 123.9(7) . . ?
C31 C32 N5 111.6(6) . . ?
C31 C32 H32A 109.3 . . ?
N5 C32 H32A 109.3 . . ?
C31 C32 H32B 109.3 . . ?
N5 C32 H32B 109.3 . . ?
H32A C32 H32B 108.0 . . ?
N7 C33 C34 121.0(8) . . ?
N7 C33 H33 119.5 . . ?
C34 C33 H33 119.5 . . ?
C35 C34 C33 121.0(9) . . ?
C35 C34 H34 119.5 . . ?
C33 C34 H34 119.5 . . ?
C34 C35 C36 117.4(9) . . ?
C34 C35 H35 121.3 . . ?
C36 C35 H35 121.3 . . ?
C37 C36 C35 119.3(8) . . ?
C37 C36 H36 120.3 . . ?
C35 C36 H36 120.3 . . ?
N7 C37 C36 123.3(7) . . ?
N7 C37 C38 116.7(7) . . ?
C36 C37 C38 119.9(8) . . ?
C37 C38 N8 112.5(5) . . ?
C37 C38 H38A 109.1 . . ?
N8 C38 H38A 109.1 . . ?
C37 C38 H38B 109.1 . . ?
N8 C38 H38B 109.1 . . ?
H38A C38 H38B 107.8 . . ?
C43 N9 C39 120.0 . . ?
C43 N9 Co3 114.23(10) . . ?
C39 N9 Co3 123.78(10) . . ?
C40 C39 N9 120.0 . . ?
C40 C39 H39 120.0 . . ?
N9 C39 H39 120.0 . . ?
C39 C40 C41 120.0 . . ?
C39 C40 H40 120.0 . . ?
C41 C40 H40 120.0 . . ?
C42 C41 C40 120.0 . . ?
C42 C41 H41 120.0 . . ?
C40 C41 H41 120.0 . . ?
C41 C42 C43 120.0 . . ?
C41 C42 H42 120.0 . . ?
C43 C42 H42 120.0 . . ?
N9 C43 C42 120.0 . . ?
N9 C43 C44 114.5 . . ?
C42 C43 C44 125.4 . . ?
C43 C44 N8 111.1(3) . . ?
C43 C44 H44A 109.3 . . ?
N8 C44 H44A 106.7 . . ?
C43 C44 H44B 109.3 . . ?
N8 C44 H44B 112.3 . . ?
H44A C44 H44B 108.0 . . ?
N8 C45 C46 113.7(6) . . ?
N8 C45 H45A 108.8 . . ?
C46 C45 H45A 108.8 . . ?
N8 C45 H45B 108.8 . . ?
C46 C45 H45B 108.8 . . ?
H45A C45 H45B 107.7 . . ?
C48 C46 C47 121.3(7) . . ?
C48 C46 C45 120.7(7) . . ?
C47 C46 C45 118.1(7) . . ?
O2 C47 C46 122.0(7) . . ?
O2 C47 C51 120.0(7) . . ?
C46 C47 C51 118.0(7) . . ?
C46 C48 C49 121.3(7) . . ?
C46 C48 H48 119.4 . . ?
C49 C48 H48 119.4 . . ?
C50 C49 C48 117.3(7) . . ?
C50 C49 C17 122.4(7) . . ?
C48 C49 C17 120.3(7) . . ?
C49 C50 C51 123.3(7) . . ?
C49 C50 H50 118.3 . . ?
C51 C50 H50 118.3 . . ?
C47 C51 C50 118.8(7) . . ?
C47 C51 C52 119.8(7) . . ?
C50 C51 C52 121.3(7) . . ?
N10 C52 C51 115.1(6) . . ?
N10 C52 H52A 108.5 . . ?
C51 C52 H52A 108.5 . . ?
N10 C52 H52B 108.5 . . ?
C51 C52 H52B 108.5 . . ?
H52A C52 H52B 107.5 . . ?
N11 C53 C54 124.5(7) . . ?
N11 C53 H53 117.7 . . ?
C54 C53 H53 117.7 . . ?
C53 C54 C55 119.1(8) . . ?
C53 C54 H54 120.5 . . ?
C55 C54 H54 120.5 . . ?
C54 C55 C56 118.9(8) . . ?
C54 C55 H55 120.6 . . ?
C56 C55 H55 120.6 . . ?
C55 C56 C57 118.3(8) . . ?
C55 C56 H56 120.8 . . ?
C57 C56 H56 120.8 . . ?
N11 C57 C56 123.2(8) . . ?
N11 C57 C58 114.0(7) . . ?
C56 C57 C58 122.9(8) . . ?
N10 C58 C57 111.0(6) . . ?
N10 C58 H58A 109.4 . . ?
C57 C58 H58A 109.4 . . ?
N10 C58 H58B 109.4 . . ?
C57 C58 H58B 109.4 . . ?
H58A C58 H58B 108.0 . . ?
N12 C59 C60 123.3(7) . . ?
N12 C59 H59 118.3 . . ?
C60 C59 H59 118.3 . . ?
C61 C60 C59 117.2(8) . . ?
C61 C60 H60 121.4 . . ?
C59 C60 H60 121.4 . . ?
C60 C61 C62 120.8(8) . . ?
C60 C61 H61 119.6 . . ?
C62 C61 H61 119.6 . . ?
C61 C62 C63 118.2(7) . . ?
C61 C62 H62 120.9 . . ?
C63 C62 H62 120.9 . . ?
N12 C63 C62 122.1(7) . . ?
N12 C63 C64 116.6(7) . . ?
C62 C63 C64 121.2(7) . . ?
N10 C64 C63 113.7(6) . . ?
N10 C64 H64A 108.8 . . ?
C63 C64 H64A 108.8 . . ?
N10 C64 H64B 108.8 . . ?
C63 C64 H64B 108.8 . . ?
H64A C64 H64B 107.7 . . ?
O3 C65 O4 127.3(8) . . ?
O3 C65 C66 115.9(8) . . ?
O4 C65 C66 116.7(9) . . ?
C67 C66 C71 119.3(8) . . ?
C67 C66 C65 118.9(9) . . ?
C71 C66 C65 121.6(9) . . ?
C66 C67 C68 120.9(8) . . ?
C66 C67 H67 119.6 . . ?
C68 C67 H67 119.6 . . ?
C69 C68 C67 118.2(8) . . ?
C69 C68 H68 120.9 . . ?
C67 C68 H68 120.9 . . ?
C70 C69 C68 123.2(9) . . ?
C70 C69 H69 118.4 . . ?
C68 C69 H69 118.4 . . ?
C69 C70 C71 116.6(9) . . ?
C69 C70 H70 121.7 . . ?
C71 C70 H70 121.7 . . ?
C66 C71 C70 121.7(8) . . ?
C66 C71 H71 119.2 . . ?
C70 C71 H71 119.2 . . ?
O6 C72 O5 125.7(9) . . ?
O6 C72 C73 119.7(8) . . ?
O5 C72 C73 114.5(9) . . ?
C74 C73 C78 119.5(10) . . ?
C74 C73 C72 121.1(10) . . ?
C78 C73 C72 119.4(9) . . ?
C73 C74 C75 121.7(11) . . ?
C73 C74 H74 119.1 . . ?
C75 C74 H74 119.1 . . ?
C76 C75 C74 118.3(12) . . ?
C76 C75 H75 120.8 . . ?
C74 C75 H75 120.8 . . ?
C75 C76 C77 120.8(13) . . ?
C75 C76 H76 119.6 . . ?
C77 C76 H76 119.6 . . ?
C76 C77 C78 121.4(13) . . ?
C76 C77 H77 119.3 . . ?
C78 C77 H77 119.3 . . ?
C77 C78 C73 117.6(11) . . ?
C77 C78 H78 121.2 . . ?
C73 C78 H78 121.2 . . ?
C79 O7 Co3 126.9(5) . . ?
C79 O8 Co4 130.7(5) . . ?
O8 C79 O7 124.8(8) . . ?
O8 C79 C80 118.9(8) . . ?
O7 C79 C80 116.3(9) . . ?
C81 C80 C85 118.6(10) . . ?
C81 C80 C79 122.1(10) . . ?
C85 C80 C79 119.2(9) . . ?
C80 C81 C82 123.0(12) . . ?
C80 C81 H81 118.5 . . ?
C82 C81 H81 118.5 . . ?
C83 C82 C81 119.9(14) . . ?
C83 C82 H82 120.1 . . ?
C81 C82 H82 120.1 . . ?
C82 C83 C84 117.0(13) . . ?
C82 C83 H83 121.5 . . ?
C84 C83 H83 121.5 . . ?
C85 C84 C83 119.8(13) . . ?
C85 C84 H84 120.1 . . ?
C83 C84 H84 120.1 . . ?
C80 C85 C84 120.3(11) . . ?
C80 C85 H85 119.9 . . ?
C84 C85 H85 119.9 . . ?
O9 C86 O10 126.0(7) . . ?
O9 C86 C87 116.6(8) . . ?
O10 C86 C87 117.2(8) . . ?
C92 C87 C88 116.6(8) . . ?
C92 C87 C86 124.6(8) . . ?
C88 C87 C86 118.8(9) . . ?
C89 C88 C87 121.9(8) . . ?
C89 C88 H88 119.1 . . ?
C87 C88 H88 119.1 . . ?
C90 C89 C88 118.5(9) . . ?
C90 C89 H89 120.8 . . ?
C88 C89 H89 120.8 . . ?
C89 C90 C91 122.5(9) . . ?
C89 C90 H90 118.8 . . ?
C91 C90 H90 118.8 . . ?
C92 C91 C90 115.9(10) . . ?
C92 C91 H91 122.0 . . ?
C90 C91 H91 122.0 . . ?
C87 C92 C91 124.6(9) . . ?
C87 C92 H92 117.7 . . ?
C91 C92 H92 117.7 . . ?
C94 C93 C98 115.7(7) . . ?
C94 C93 B1 120.4(7) . . ?
C98 C93 B1 123.4(8) . . ?
C93 C94 C95 121.5(8) . . ?
C93 C94 H94 119.3 . . ?
C95 C94 H94 119.3 . . ?
C96 C95 C94 121.7(9) . . ?
C96 C95 H95 119.1 . . ?
C94 C95 H95 119.1 . . ?
C97 C96 C95 115.9(9) . . ?
C97 C96 H96 122.0 . . ?
C95 C96 H96 122.0 . . ?
C96 C97 C98 122.9(8) . . ?
C96 C97 H97 118.6 . . ?
C98 C97 H97 118.6 . . ?
C97 C98 C93 122.2(8) . . ?
C97 C98 H98 118.9 . . ?
C93 C98 H98 118.9 . . ?
C100 C99 C104 114.1(8) . . ?
C100 C99 B1 121.8(9) . . ?
C104 C99 B1 124.0(8) . . ?
C101 C100 C99 122.4(9) . . ?
C101 C100 H100 118.8 . . ?
C99 C100 H100 118.8 . . ?
C102 C101 C100 122.0(10) . . ?
C102 C101 H101 119.0 . . ?
C100 C101 H101 119.0 . . ?
C101 C102 C103 119.4(10) . . ?
C101 C102 H102 120.3 . . ?
C103 C102 H102 120.3 . . ?
C104 C103 C102 117.4(10) . . ?
C104 C103 H103 121.3 . . ?
C102 C103 H103 121.3 . . ?
C103 C104 C99 124.6(9) . . ?
C103 C104 H104 117.7 . . ?
C99 C104 H104 117.7 . . ?
C106 C105 C110 116.7(8) . . ?
C106 C105 B1 124.0(8) . . ?
C110 C105 B1 119.2(8) . . ?
C105 C106 C107 123.7(8) . . ?
C105 C106 H106 118.2 . . ?
C107 C106 H106 118.2 . . ?
C108 C107 C106 120.8(9) . . ?
C108 C107 H107 119.6 . . ?
C106 C107 H107 119.6 . . ?
C107 C108 C109 117.4(9) . . ?
C107 C108 H108 121.3 . . ?
C109 C108 H108 121.3 . . ?
C108 C109 C110 122.0(9) . . ?
C108 C109 H109 119.0 . . ?
C110 C109 H109 119.0 . . ?
C109 C110 C105 119.0(8) . . ?
C109 C110 H110 120.5 . . ?
C105 C110 H110 120.5 . . ?
C116 C111 C112 121.7(9) . . ?
C116 C111 H111 119.1 . . ?
C112 C111 H111 119.1 . . ?
C113 C112 C111 121.2(10) . . ?
C113 C112 H112 119.4 . . ?
C111 C112 H112 119.4 . . ?
C112 C113 C114 119.7(10) . . ?
C112 C113 H113 120.2 . . ?
C114 C113 H113 120.2 . . ?
C113 C114 C115 119.1(9) . . ?
C113 C114 H114 120.5 . . ?
C115 C114 H114 120.5 . . ?
C116 C115 C114 119.5(9) . . ?
C116 C115 H115 120.3 . . ?
C114 C115 H115 120.3 . . ?
C111 C116 C115 118.6(9) . . ?
C111 C116 B1 121.6(8) . . ?
C115 C116 B1 119.6(8) . . ?
C122 C117 C118 112.1(9) . . ?
C122 C117 B2 126.1(9) . . ?
C118 C117 B2 121.7(8) . . ?
C117 C118 C119 123.9(9) . . ?
C117 C118 H118 118.0 . . ?
C119 C118 H118 118.0 . . ?
C120 C119 C118 121.2(10) . . ?
C120 C119 H119 119.4 . . ?
C118 C119 H119 119.4 . . ?
C119 C120 C121 119.0(11) . . ?
C119 C120 H120 120.5 . . ?
C121 C120 H120 120.5 . . ?
C120 C121 C122 120.4(10) . . ?
C120 C121 H121 119.8 . . ?
C122 C121 H121 119.8 . . ?
C117 C122 C121 123.2(10) . . ?
C117 C122 H122 118.4 . . ?
C121 C122 H122 118.4 . . ?
C128 C123 C124 115.6(9) . . ?
C128 C123 B2 121.7(9) . . ?
C124 C123 B2 122.5(8) . . ?
C123 C124 C125 123.3(10) . . ?
C123 C124 H124 118.3 . . ?
C125 C124 H124 118.3 . . ?
C126 C125 C124 117.9(10) . . ?
C126 C125 H125 121.0 . . ?
C124 C125 H125 121.0 . . ?
C127 C126 C125 121.0(10) . . ?
C127 C126 H126 119.5 . . ?
C125 C126 H126 119.5 . . ?
C126 C127 C128 119.8(10) . . ?
C126 C127 H127 120.1 . . ?
C128 C127 H127 120.1 . . ?
C123 C128 C127 122.1(10) . . ?
C123 C128 H128 119.0 . . ?
C127 C128 H128 119.0 . . ?
C134 C129 C130 114.1(8) . . ?
C134 C129 B2 124.3(8) . . ?
C130 C129 B2 121.3(7) . . ?
C131 C130 C129 121.0(9) . . ?
C131 C130 H130 119.5 . . ?
C129 C130 H130 119.5 . . ?
C130 C131 C132 121.9(10) . . ?
C130 C131 H131 119.1 . . ?
C132 C131 H131 119.1 . . ?
C133 C132 C131 117.7(10) . . ?
C133 C132 H132 121.1 . . ?
C131 C132 H132 121.1 . . ?
C134 C133 C132 121.0(9) . . ?
C134 C133 H133 119.5 . . ?
C132 C133 H133 119.5 . . ?
C133 C134 C129 124.2(9) . . ?
C133 C134 H134 117.9 . . ?
C129 C134 H134 117.9 . . ?
C140 C135 C136 117.7(9) . . ?
C140 C135 B2 122.4(9) . . ?
C136 C135 B2 119.7(9) . . ?
C135 C136 C137 119.9(9) . . ?
C135 C136 H136 120.1 . . ?
C137 C136 H136 120.1 . . ?
C138 C137 C136 121.4(11) . . ?
C138 C137 H137 119.3 . . ?
C136 C137 H137 119.3 . . ?
C137 C138 C139 117.7(12) . . ?
C137 C138 H138 121.1 . . ?
C139 C138 H138 121.1 . . ?
C138 C139 C140 123.8(10) . . ?
C138 C139 H139 118.1 . . ?
C140 C139 H139 118.1 . . ?
C135 C140 C139 119.4(9) . . ?
C135 C140 H140 120.3 . . ?
C139 C140 H140 120.3 . . ?
C99 B1 C116 113.4(7) . . ?
C99 B1 C93 103.3(7) . . ?
C116 B1 C93 112.7(7) . . ?
C99 B1 C105 109.6(7) . . ?
C116 B1 C105 105.7(7) . . ?
C93 B1 C105 112.2(7) . . ?
C117 B2 C135 112.4(8) . . ?
C117 B2 C123 104.4(6) . . ?
C135 B2 C123 112.6(7) . . ?
C117 B2 C129 111.0(7) . . ?
C135 B2 C129 103.8(6) . . ?
C123 B2 C129 113.0(7) . . ?
C13 N2 C6 108.7(6) . . ?
C13 N2 C12 110.5(6) . . ?
C6 N2 C12 111.2(6) . . ?
C13 N2 Co1 110.5(4) . . ?
C6 N2 Co1 106.8(5) . . ?
C12 N2 Co1 109.2(5) . . ?
C11 N3 C7 117.8(8) . . ?
C11 N3 Co1 117.1(6) . . ?
C7 N3 Co1 124.7(7) . . ?
C25 N4 C21 117.0(7) . . ?
C25 N4 Co2 114.5(6) . . ?
C21 N4 Co2 127.5(6) . . ?
C20 N5 C26 109.7(6) . . ?
C20 N5 C32 111.1(5) . . ?
C26 N5 C32 110.3(6) . . ?
C20 N5 Co2 111.3(4) . . ?
C26 N5 Co2 105.7(4) . . ?
C32 N5 Co2 108.7(4) . . ?
C31 N6 C27 117.6(7) . . ?
C31 N6 Co2 116.1(6) . . ?
C27 N6 Co2 124.8(6) . . ?
C37 N7 C33 117.9(7) . . ?
C37 N7 Co3 114.9(5) . . ?
C33 N7 Co3 126.7(6) . . ?
C45 N8 C44 116.0(5) . . ?
C45 N8 C38 112.9(5) . . ?
C44 N8 C38 105.6(4) . . ?
C45 N8 Co3 109.7(4) . . ?
C44 N8 Co3 107.5(3) . . ?
C38 N8 Co3 104.4(3) . . ?
C52 N10 C58 110.4(6) . . ?
C52 N10 C64 111.7(6) . . ?
C58 N10 C64 110.0(6) . . ?
C52 N10 Co4 110.2(4) . . ?
C58 N10 Co4 105.5(4) . . ?
C64 N10 Co4 108.8(4) . . ?
C53 N11 C57 115.9(7) . . ?
C53 N11 Co4 129.4(6) . . ?
C57 N11 Co4 114.6(6) . . ?
C63 N12 C59 118.4(6) . . ?
C63 N12 Co4 115.2(5) . . ?
C59 N12 Co4 125.0(5) . . ?
C15 O1 Co2 125.5(5) . . ?
C15 O1 Co1 120.8(5) . . ?
Co2 O1 Co1 113.7(2) . . ?
C47 O2 Co3 120.7(5) . . ?
C47 O2 Co4 126.4(5) . . ?
Co3 O2 Co4 112.5(2) . . ?
C65 O3 Co1 127.7(6) . . ?
C65 O4 Co2 123.8(5) . . ?
C72 O5 Co1 128.7(6) . . ?
C72 O6 Co2 132.4(6) . . ?
C86 O9 Co3 130.7(5) . . ?
C86 O10 Co4 126.3(5) . . ?

loop_
_geom_bond_atom_site_label_1
_geom_bond_atom_site_label_2
_geom_bond_distance
_geom_bond_site_symmetry_2
_geom_bond_publ_flag
Co1 O1 2.028(5) . ?
Co1 O5 2.048(6) . ?
Co1 O3 2.110(6) . ?
Co1 N3 2.114(7) . ?
Co1 N2 2.135(7) . ?
Co1 N1 2.136(7) . ?
Co1 Co2 3.3880(17) . ?
Co2 O1 2.018(5) . ?
Co2 O6 2.064(6) . ?
Co2 O4 2.095(5) . ?
Co2 N6 2.108(6) . ?
Co2 N4 2.157(7) . ?
Co2 N5 2.184(5) . ?
Co3 O2 2.029(5) . ?
Co3 O7 2.048(5) . ?
Co3 O9 2.110(5) . ?
Co3 N7 2.143(6) . ?
Co3 N9 2.158(4) . ?
Co3 N8 2.187(6) . ?
Co3 Co4 3.3835(19) . ?
Co4 O2 2.039(5) . ?
Co4 O10 2.073(5) . ?
Co4 N11 2.132(7) . ?
Co4 N12 2.139(6) . ?
Co4 O8 2.149(6) . ?
Co4 N10 2.194(6) . ?
N1 C5 1.328(10) . ?
N1 C1 1.349(11) . ?
C1 C2 1.409(13) . ?
C1 H1 0.950 . ?
C2 C3 1.367(13) . ?
C2 H2 0.950 . ?
C3 C4 1.369(12) . ?
C3 H3 0.950 . ?
C4 C5 1.420(11) . ?
C4 H4 0.950 . ?
C5 C6 1.517(11) . ?
C6 N2 1.498(9) . ?
C6 H6A 0.990 . ?
C6 H6B 0.990 . ?
C7 N3 1.350(10) . ?
C7 C8 1.371(12) . ?
C7 H7 0.950 . ?
C8 C9 1.387(12) . ?
C8 H8 0.950 . ?
C9 C10 1.366(12) . ?
C9 H9 0.950 . ?
C10 C11 1.390(11) . ?
C10 H10 0.950 . ?
C11 N3 1.328(9) . ?
C11 C12 1.486(11) . ?
C12 N2 1.520(9) . ?
C12 H12A 0.990 . ?
C12 H12B 0.990 . ?
C13 N2 1.491(9) . ?
C13 C14 1.525(10) . ?
C13 H13A 0.990 . ?
C13 H13B 0.990 . ?
C14 C15 1.382(10) . ?
C14 C16 1.390(9) . ?
C15 O1 1.347(8) . ?
C15 C19 1.435(10) . ?
C16 C17 1.409(9) . ?
C16 H16 0.950 . ?
C17 C18 1.380(10) . ?
C17 C49 1.492(10) . ?
C18 C19 1.380(9) . ?
C18 H18 0.950 . ?
C19 C20 1.503(9) . ?
C20 N5 1.460(8) . ?
C20 H20A 0.990 . ?
C20 H20B 0.990 . ?
C21 N4 1.357(9) . ?
C21 C22 1.392(11) . ?
C21 H21 0.950 . ?
C22 C23 1.366(12) . ?
C22 H22 0.950 . ?
C23 C24 1.375(11) . ?
C23 H23 0.950 . ?
C24 C25 1.374(10) . ?
C24 H24 0.950 . ?
C25 N4 1.324(9) . ?
C25 C26 1.533(10) . ?
C26 N5 1.463(8) . ?
C26 H26A 0.990 . ?
C26 H26B 0.990 . ?
C27 C28 1.344(10) . ?
C27 N6 1.364(9) . ?
C27 H27 0.950 . ?
C28 C29 1.384(10) . ?
C28 H28 0.950 . ?
C29 C30 1.381(10) . ?
C29 H29 0.950 . ?
C30 C31 1.361(10) . ?
C30 H30 0.950 . ?
C31 N6 1.358(9) . ?
C31 C32 1.504(10) . ?
C32 N5 1.506(9) . ?
C32 H32A 0.990 . ?
C32 H32B 0.990 . ?
C33 N7 1.356(9) . ?
C33 C34 1.384(11) . ?
C33 H33 0.950 . ?
C34 C35 1.352(11) . ?
C34 H34 0.950 . ?
C35 C36 1.403(11) . ?
C35 H35 0.950 . ?
C36 C37 1.360(10) . ?
C36 H36 0.950 . ?
C37 N7 1.328(9) . ?
C37 C38 1.447(8) . ?
C38 N8 1.517(6) . ?
C38 H38A 0.990 . ?
C38 H38B 0.990 . ?
N9 C43 1.390 . ?
N9 C39 1.390 . ?
C39 C40 1.390 . ?
C39 H39 0.950 . ?
C40 C41 1.390 . ?
C40 H40 0.950 . ?
C41 C42 1.390 . ?
C41 H41 0.950 . ?
C42 C43 1.390 . ?
C42 H42 0.950 . ?
C43 C44 1.491 . ?
C44 N8 1.509(7) . ?
C44 H44A 0.990 . ?
C44 H44B 0.990 . ?
C45 N8 1.487(9) . ?
C45 C46 1.527(10) . ?
C45 H45A 0.990 . ?
C45 H45B 0.990 . ?
C46 C48 1.399(10) . ?
C46 C47 1.407(10) . ?
C47 O2 1.330(8) . ?
C47 C51 1.411(10) . ?
C48 C49 1.402(10) . ?
C48 H48 0.950 . ?
C49 C50 1.372(9) . ?
C50 C51 1.423(9) . ?
C50 H50 0.950 . ?
C51 C52 1.502(9) . ?
C52 N10 1.438(8) . ?
C52 H52A 0.990 . ?
C52 H52B 0.990 . ?
C53 N11 1.340(9) . ?
C53 C54 1.355(10) . ?
C53 H53 0.950 . ?
C54 C55 1.381(10) . ?
C54 H54 0.950 . ?
C55 C56 1.381(10) . ?
C55 H55 0.950 . ?
C56 C57 1.385(10) . ?
C56 H56 0.950 . ?
C57 N11 1.365(9) . ?
C57 C58 1.539(10) . ?
C58 N10 1.450(8) . ?
C58 H58A 0.990 . ?
C58 H58B 0.990 . ?
C59 N12 1.355(8) . ?
C59 C60 1.405(10) . ?
C59 H59 0.950 . ?
C60 C61 1.380(10) . ?
C60 H60 0.950 . ?
C61 C62 1.381(10) . ?
C61 H61 0.950 . ?
C62 C63 1.422(10) . ?
C62 H62 0.950 . ?
C63 N12 1.333(9) . ?
C63 C64 1.506(9) . ?
C64 N10 1.482(8) . ?
C64 H64A 0.990 . ?
C64 H64B 0.990 . ?
C65 O3 1.230(9) . ?
C65 O4 1.275(9) . ?
C65 C66 1.544(11) . ?
C66 C67 1.347(10) . ?
C66 C71 1.361(10) . ?
C67 C68 1.393(10) . ?
C67 H67 0.950 . ?
C68 C69 1.360(11) . ?
C68 H68 0.950 . ?
C69 C70 1.352(11) . ?
C69 H69 0.950 . ?
C70 C71 1.410(11) . ?
C70 H70 0.950 . ?
C71 H71 0.950 . ?
C72 O6 1.232(10) . ?
C72 O5 1.293(9) . ?
C72 C73 1.527(12) . ?
C73 C74 1.382(12) . ?
C73 C78 1.400(12) . ?
C74 C75 1.383(13) . ?
C74 H74 0.950 . ?
C75 C76 1.353(15) . ?
C75 H75 0.950 . ?
C76 C77 1.379(15) . ?
C76 H76 0.950 . ?
C77 C78 1.386(13) . ?
C77 H77 0.950 . ?
C78 H78 0.950 . ?
O7 C79 1.296(9) . ?
O8 C79 1.271(10) . ?
C79 C80 1.477(11) . ?
C80 C81 1.352(12) . ?
C80 C85 1.353(12) . ?
C81 C82 1.379(14) . ?
C81 H81 0.950 . ?
C82 C83 1.361(16) . ?
C82 H82 0.950 . ?
C83 C84 1.421(18) . ?
C83 H83 0.950 . ?
C84 C85 1.401(14) . ?
C84 H84 0.950 . ?
C85 H85 0.950 . ?
C86 O9 1.259(9) . ?
C86 O10 1.279(9) . ?
C86 C87 1.497(10) . ?
C87 C92 1.360(10) . ?
C87 C88 1.389(10) . ?
C88 C89 1.389(11) . ?
C88 H88 0.950 . ?
C89 C90 1.354(12) . ?
C89 H89 0.950 . ?
C90 C91 1.402(12) . ?
C90 H90 0.950 . ?
C91 C92 1.378(11) . ?
C91 H91 0.950 . ?
C92 H92 0.950 . ?
C93 C94 1.371(10) . ?
C93 C98 1.394(10) . ?
C93 B1 1.658(12) . ?
C94 C95 1.421(11) . ?
C94 H94 0.950 . ?
C95 C96 1.388(12) . ?
C95 H95 0.950 . ?
C96 C97 1.360(11) . ?
C96 H96 0.950 . ?
C97 C98 1.384(11) . ?
C97 H97 0.950 . ?
C98 H98 0.950 . ?
C99 C100 1.407(11) . ?
C99 C104 1.407(11) . ?
C99 B1 1.639(12) . ?
C100 C101 1.388(11) . ?
C100 H100 0.950 . ?
C101 C102 1.352(12) . ?
C101 H101 0.950 . ?
C102 C103 1.415(12) . ?
C102 H102 0.950 . ?
C103 C104 1.407(11) . ?
C103 H103 0.950 . ?
C104 H104 0.950 . ?
C105 C106 1.376(10) . ?
C105 C110 1.417(10) . ?
C105 B1 1.695(12) . ?
C106 C107 1.377(11) . ?
C106 H106 0.950 . ?
C107 C108 1.370(11) . ?
C107 H107 0.950 . ?
C108 C109 1.401(11) . ?
C108 H108 0.950 . ?
C109 C110 1.411(11) . ?
C109 H109 0.950 . ?
C110 H110 0.950 . ?
C111 C116 1.372(11) . ?
C111 C112 1.409(12) . ?
C111 H111 0.950 . ?
C112 C113 1.346(12) . ?
C112 H112 0.950 . ?
C113 C114 1.415(12) . ?
C113 H113 0.950 . ?
C114 C115 1.450(12) . ?
C114 H114 0.950 . ?
C115 C116 1.403(11) . ?
C115 H115 0.950 . ?
C116 B1 1.647(12) . ?
C117 C122 1.408(11) . ?
C117 C118 1.413(11) . ?
C117 B2 1.620(12) . ?
C118 C119 1.422(11) . ?
C118 H118 0.950 . ?
C119 C120 1.308(12) . ?
C119 H119 0.950 . ?
C120 C121 1.388(13) . ?
C120 H120 0.950 . ?
C121 C122 1.414(12) . ?
C121 H121 0.950 . ?
C122 H122 0.950 . ?
C123 C128 1.387(11) . ?
C123 C124 1.398(11) . ?
C123 B2 1.645(13) . ?
C124 C125 1.410(12) . ?
C124 H124 0.950 . ?
C125 C126 1.375(12) . ?
C125 H125 0.950 . ?
C126 C127 1.367(12) . ?
C126 H126 0.950 . ?
C127 C128 1.408(12) . ?
C127 H127 0.950 . ?
C128 H128 0.950 . ?
C129 C134 1.412(11) . ?
C129 C130 1.433(10) . ?
C129 B2 1.648(12) . ?
C130 C131 1.393(11) . ?
C130 H130 0.950 . ?
C131 C132 1.396(12) . ?
C131 H131 0.950 . ?
C132 C133 1.374(12) . ?
C132 H132 0.950 . ?
C133 C134 1.367(11) . ?
C133 H133 0.950 . ?
C134 H134 0.950 . ?
C135 C140 1.377(11) . ?
C135 C136 1.423(11) . ?
C135 B2 1.636(12) . ?
C136 C137 1.443(13) . ?
C136 H136 0.950 . ?
C137 C138 1.346(13) . ?
C137 H137 0.950 . ?
C138 C139 1.370(13) . ?
C138 H138 0.950 . ?
C139 C140 1.416(12) . ?
C139 H139 0.950 . ?
C140 H140 0.950 . ?

loop_
_geom_torsion_atom_site_label_1
_geom_torsion_atom_site_label_2
_geom_torsion_atom_site_label_3
_geom_torsion_atom_site_label_4
_geom_torsion
_geom_torsion_site_symmetry_1
_geom_torsion_site_symmetry_2
_geom_torsion_site_symmetry_3
_geom_torsion_site_symmetry_4
_geom_torsion_publ_flag
O5 Co1 Co2 O1 139.5(3) . . . . ?
O3 Co1 Co2 O1 -117.4(3) . . . . ?
N3 Co1 Co2 O1 51.4(3) . . . . ?
N2 Co1 Co2 O1 -39.0(3) . . . . ?
N1 Co1 Co2 O1 -151.8(5) . . . . ?
O1 Co1 Co2 O6 -122.0(3) . . . . ?
O5 Co1 Co2 O6 17.5(2) . . . . ?
O3 Co1 Co2 O6 120.6(2) . . . . ?
N3 Co1 Co2 O6 -70.6(3) . . . . ?
N2 Co1 Co2 O6 -161.0(2) . . . . ?
N1 Co1 Co2 O6 86.2(5) . . . . ?
O1 Co1 Co2 O4 140.3(3) . . . . ?
O5 Co1 Co2 O4 -80.2(2) . . . . ?
O3 Co1 Co2 O4 22.9(2) . . . . ?
N3 Co1 Co2 O4 -168.3(3) . . . . ?
N2 Co1 Co2 O4 101.3(2) . . . . ?
N1 Co1 Co2 O4 -11.5(5) . . . . ?
O1 Co1 Co2 N6 49.3(3) . . . . ?
O5 Co1 Co2 N6 -171.3(3) . . . . ?
O3 Co1 Co2 N6 -68.1(3) . . . . ?
N3 Co1 Co2 N6 100.6(3) . . . . ?
N2 Co1 Co2 N6 10.2(3) . . . . ?
N1 Co1 Co2 N6 -102.5(5) . . . . ?
O1 Co1 Co2 N4 -148.5(5) . . . . ?
O5 Co1 Co2 N4 -9.0(4) . . . . ?
O3 Co1 Co2 N4 94.1(4) . . . . ?
N3 Co1 Co2 N4 -97.2(5) . . . . ?
N2 Co1 Co2 N4 172.4(4) . . . . ?
N1 Co1 Co2 N4 59.7(6) . . . . ?
O1 Co1 Co2 N5 -38.9(3) . . . . ?
O5 Co1 Co2 N5 100.6(3) . . . . ?
O3 Co1 Co2 N5 -156.3(3) . . . . ?
N3 Co1 Co2 N5 12.4(3) . . . . ?
N2 Co1 Co2 N5 -78.0(3) . . . . ?
N1 Co1 Co2 N5 169.3(5) . . . . ?
O7 Co3 Co4 O2 140.8(3) . . . . ?
O9 Co3 Co4 O2 -116.4(3) . . . . ?
N7 Co3 Co4 O2 -148.0(4) . . . . ?
N9 Co3 Co4 O2 54.6(3) . . . . ?
N8 Co3 Co4 O2 -35.5(3) . . . . ?
O2 Co3 Co4 O10 138.0(3) . . . . ?
O7 Co3 Co4 O10 -81.1(2) . . . . ?
O9 Co3 Co4 O10 21.7(2) . . . . ?
N7 Co3 Co4 O10 -10.0(4) . . . . ?
N9 Co3 Co4 O10 -167.37(18) . . . . ?
N8 Co3 Co4 O10 102.5(2) . . . . ?
O2 Co3 Co4 N11 -154.4(5) . . . . ?
O7 Co3 Co4 N11 -13.5(4) . . . . ?
O9 Co3 Co4 N11 89.3(4) . . . . ?
N7 Co3 Co4 N11 57.6(5) . . . . ?
N9 Co3 Co4 N11 -99.8(4) . . . . ?
N8 Co3 Co4 N11 170.1(4) . . . . ?
O2 Co3 Co4 N12 49.6(3) . . . . ?
O7 Co3 Co4 N12 -169.5(2) . . . . ?
O9 Co3 Co4 N12 -66.7(2) . . . . ?
N7 Co3 Co4 N12 -98.4(4) . . . . ?
N9 Co3 Co4 N12 104.2(2) . . . . ?
N8 Co3 Co4 N12 14.1(3) . . . . ?
O2 Co3 Co4 O8 -119.4(3) . . . . ?
O7 Co3 Co4 O8 21.5(2) . . . . ?
O9 Co3 Co4 O8 124.3(2) . . . . ?
N7 Co3 Co4 O8 92.6(4) . . . . ?
N9 Co3 Co4 O8 -64.77(19) . . . . ?
N8 Co3 Co4 O8 -154.9(2) . . . . ?
O2 Co3 Co4 N10 -38.2(3) . . . . ?
O7 Co3 Co4 N10 102.6(2) . . . . ?
O9 Co3 Co4 N10 -154.6(2) . . . . ?
N7 Co3 Co4 N10 173.7(4) . . . . ?
N9 Co3 Co4 N10 16.4(2) . . . . ?
N8 Co3 Co4 N10 -73.7(3) . . . . ?
O1 Co1 N1 C5 25.1(13) . . . . ?
O5 Co1 N1 C5 166.2(6) . . . . ?
O3 Co1 N1 C5 70.7(6) . . . . ?
N3 Co1 N1 C5 -98.8(6) . . . . ?
N2 Co1 N1 C5 -21.6(6) . . . . ?
Co2 Co1 N1 C5 102.7(6) . . . . ?
O1 Co1 N1 C1 -150.4(9) . . . . ?
O5 Co1 N1 C1 -9.3(8) . . . . ?
O3 Co1 N1 C1 -104.8(8) . . . . ?
N3 Co1 N1 C1 85.7(8) . . . . ?
N2 Co1 N1 C1 163.0(9) . . . . ?
Co2 Co1 N1 C1 -72.8(10) . . . . ?
C5 N1 C1 C2 -5.0(16) . . . . ?
Co1 N1 C1 C2 170.1(9) . . . . ?
N1 C1 C2 C3 4(2) . . . . ?
C1 C2 C3 C4 -1(2) . . . . ?
C2 C3 C4 C5 -1.3(16) . . . . ?
C1 N1 C5 C4 3.1(14) . . . . ?
Co1 N1 C5 C4 -172.5(6) . . . . ?
C1 N1 C5 C6 178.1(8) . . . . ?
Co1 N1 C5 C6 2.5(9) . . . . ?
C3 C4 C5 N1 0.1(13) . . . . ?
C3 C4 C5 C6 -174.6(8) . . . . ?
N1 C5 C6 N2 27.8(10) . . . . ?
C4 C5 C6 N2 -157.3(7) . . . . ?
N3 C7 C8 C9 -2.9(14) . . . . ?
C7 C8 C9 C10 4.4(15) . . . . ?
C8 C9 C10 C11 -4.3(15) . . . . ?
C9 C10 C11 N3 2.7(14) . . . . ?
C9 C10 C11 C12 -176.4(8) . . . . ?
N3 C11 C12 N2 23.2(10) . . . . ?
C10 C11 C12 N2 -157.7(7) . . . . ?
N2 C13 C14 C15 -65.2(9) . . . . ?
N2 C13 C14 C16 117.8(8) . . . . ?
C16 C14 C15 O1 -176.6(7) . . . . ?
C13 C14 C15 O1 6.4(11) . . . . ?
C16 C14 C15 C19 0.9(11) . . . . ?
C13 C14 C15 C19 -176.1(6) . . . . ?
C15 C14 C16 C17 0.3(11) . . . . ?
C13 C14 C16 C17 177.3(7) . . . . ?
C14 C16 C17 C18 -2.4(11) . . . . ?
C14 C16 C17 C49 177.5(7) . . . . ?
C16 C17 C18 C19 3.4(11) . . . . ?
C49 C17 C18 C19 -176.5(7) . . . . ?
C17 C18 C19 C15 -2.3(11) . . . . ?
C17 C18 C19 C20 172.3(7) . . . . ?
O1 C15 C19 C18 177.5(6) . . . . ?
C14 C15 C19 C18 0.0(11) . . . . ?
O1 C15 C19 C20 2.6(10) . . . . ?
C14 C15 C19 C20 -174.9(7) . . . . ?
C18 C19 C20 N5 123.9(7) . . . . ?
C15 C19 C20 N5 -61.5(9) . . . . ?
N4 C21 C22 C23 -2.0(14) . . . . ?
C21 C22 C23 C24 1.8(14) . . . . ?
C22 C23 C24 C25 -1.1(14) . . . . ?
C23 C24 C25 N4 0.5(13) . . . . ?
C23 C24 C25 C26 -175.0(8) . . . . ?
N4 C25 C26 N5 25.3(9) . . . . ?
C24 C25 C26 N5 -159.0(7) . . . . ?
N6 C27 C28 C29 2.2(12) . . . . ?
C27 C28 C29 C30 1.3(12) . . . . ?
C28 C29 C30 C31 -3.5(13) . . . . ?
C29 C30 C31 N6 2.1(13) . . . . ?
C29 C30 C31 C32 -174.0(8) . . . . ?
N6 C31 C32 N5 30.7(9) . . . . ?
C30 C31 C32 N5 -153.0(7) . . . . ?
N7 C33 C34 C35 3.1(13) . . . . ?
C33 C34 C35 C36 -1.0(13) . . . . ?
C34 C35 C36 C37 -1.3(13) . . . . ?
C35 C36 C37 N7 1.7(13) . . . . ?
C35 C36 C37 C38 -174.4(7) . . . . ?
N7 C37 C38 N8 26.0(8) . . . . ?
C36 C37 C38 N8 -157.7(7) . . . . ?
O2 Co3 N9 C43 -93.59(15) . . . . ?
O7 Co3 N9 C43 164.85(15) . . . . ?
O9 Co3 N9 C43 -14.7(11) . . . . ?
N7 Co3 N9 C43 72.2(2) . . . . ?
N8 Co3 N9 C43 -2.34(16) . . . . ?
Co4 Co3 N9 C43 -120.58(5) . . . . ?
O2 Co3 N9 C39 70.29(16) . . . . ?
O7 Co3 N9 C39 -31.27(17) . . . . ?
O9 Co3 N9 C39 149.2(11) . . . . ?
N7 Co3 N9 C39 -123.9(2) . . . . ?
N8 Co3 N9 C39 161.54(17) . . . . ?
Co4 Co3 N9 C39 43.30(10) . . . . ?
C43 N9 C39 C40 0.0 . . . . ?
Co3 N9 C39 C40 -163.00(11) . . . . ?
N9 C39 C40 C41 0.0 . . . . ?
C39 C40 C41 C42 0.0 . . . . ?
C40 C41 C42 C43 0.0 . . . . ?
C39 N9 C43 C42 0.0 . . . . ?
Co3 N9 C43 C42 164.55(10) . . . . ?
C39 N9 C43 C44 176.4 . . . . ?
Co3 N9 C43 C44 -19.04(10) . . . . ?
C41 C42 C43 N9 0.0 . . . . ?
C41 C42 C43 C44 -176.0 . . . . ?
N9 C43 C44 N8 39.1(3) . . . . ?
C42 C43 C44 N8 -144.7(3) . . . . ?
N8 C45 C46 C48 114.7(8) . . . . ?
N8 C45 C46 C47 -64.8(9) . . . . ?
C48 C46 C47 O2 -175.3(7) . . . . ?
C45 C46 C47 O2 4.2(10) . . . . ?
C48 C46 C47 C51 2.7(11) . . . . ?
C45 C46 C47 C51 -177.8(6) . . . . ?
C47 C46 C48 C49 -2.7(11) . . . . ?
C45 C46 C48 C49 177.8(7) . . . . ?
C46 C48 C49 C50 0.9(11) . . . . ?
C46 C48 C49 C17 -179.7(7) . . . . ?
C18 C17 C49 C50 150.9(8) . . . . ?
C16 C17 C49 C50 -28.9(11) . . . . ?
C18 C17 C49 C48 -28.4(11) . . . . ?
C16 C17 C49 C48 151.7(7) . . . . ?
C48 C49 C50 C51 0.8(11) . . . . ?
C17 C49 C50 C51 -178.6(7) . . . . ?
O2 C47 C51 C50 177.0(6) . . . . ?
C46 C47 C51 C50 -1.0(10) . . . . ?
O2 C47 C51 C52 0.7(10) . . . . ?
C46 C47 C51 C52 -177.3(7) . . . . ?
C49 C50 C51 C47 -0.8(11) . . . . ?
C49 C50 C51 C52 175.5(7) . . . . ?
C47 C51 C52 N10 -60.1(9) . . . . ?
C50 C51 C52 N10 123.7(7) . . . . ?
N11 C53 C54 C55 4.0(12) . . . . ?
C53 C54 C55 C56 -4.2(11) . . . . ?
C54 C55 C56 C57 1.2(11) . . . . ?
C55 C56 C57 N11 2.2(11) . . . . ?
C55 C56 C57 C58 -176.2(7) . . . . ?
N11 C57 C58 N10 36.0(8) . . . . ?
C56 C57 C58 N10 -145.5(7) . . . . ?
N12 C59 C60 C61 -1.0(13) . . . . ?
C59 C60 C61 C62 2.5(13) . . . . ?
C60 C61 C62 C63 -3.0(13) . . . . ?
C61 C62 C63 N12 2.1(12) . . . . ?
C61 C62 C63 C64 -173.9(8) . . . . ?
N12 C63 C64 N10 28.5(10) . . . . ?
C62 C63 C64 N10 -155.3(7) . . . . ?
O3 C65 C66 C67 6.1(12) . . . . ?
O4 C65 C66 C67 -177.1(8) . . . . ?
O3 C65 C66 C71 -178.6(8) . . . . ?
O4 C65 C66 C71 -1.8(12) . . . . ?
C71 C66 C67 C68 3.4(13) . . . . ?
C65 C66 C67 C68 178.9(7) . . . . ?
C66 C67 C68 C69 -4.4(13) . . . . ?
C67 C68 C69 C70 2.8(15) . . . . ?
C68 C69 C70 C71 -0.3(16) . . . . ?
C67 C66 C71 C70 -0.8(14) . . . . ?
C65 C66 C71 C70 -176.2(8) . . . . ?
C69 C70 C71 C66 -0.7(15) . . . . ?
O6 C72 C73 C74 -169.6(8) . . . . ?
O5 C72 C73 C74 11.6(11) . . . . ?
O6 C72 C73 C78 9.8(12) . . . . ?
O5 C72 C73 C78 -169.0(8) . . . . ?
C78 C73 C74 C75 1.8(15) . . . . ?
C72 C73 C74 C75 -178.7(9) . . . . ?
C73 C74 C75 C76 -6.0(19) . . . . ?
C74 C75 C76 C77 9(2) . . . . ?
C75 C76 C77 C78 -8(2) . . . . ?
C76 C77 C78 C73 4.0(18) . . . . ?
C74 C73 C78 C77 -0.8(14) . . . . ?
C72 C73 C78 C77 179.8(9) . . . . ?
O2 Co3 O7 C79 -11.4(6) . . . . ?
O9 Co3 O7 C79 -99.8(6) . . . . ?
N7 Co3 O7 C79 -180.0(6) . . . . ?
N9 Co3 O7 C79 80.2(6) . . . . ?
N8 Co3 O7 C79 135.5(8) . . . . ?
Co4 Co3 O7 C79 -32.4(6) . . . . ?
O2 Co4 O8 C79 -53.2(7) . . . . ?
O10 Co4 O8 C79 47.3(7) . . . . ?
N11 Co4 O8 C79 139.6(7) . . . . ?
N12 Co4 O8 C79 -119.3(13) . . . . ?
N10 Co4 O8 C79 -142.1(7) . . . . ?
Co3 Co4 O8 C79 -24.4(6) . . . . ?
Co4 O8 C79 O7 11.1(12) . . . . ?
Co4 O8 C79 C80 -168.2(5) . . . . ?
Co3 O7 C79 O8 28.3(11) . . . . ?
Co3 O7 C79 C80 -152.4(5) . . . . ?
O8 C79 C80 C81 144.7(10) . . . . ?
O7 C79 C80 C81 -34.7(13) . . . . ?
O8 C79 C80 C85 -34.8(13) . . . . ?
O7 C79 C80 C85 145.8(9) . . . . ?
C85 C80 C81 C82 -1.5(19) . . . . ?
C79 C80 C81 C82 179.0(11) . . . . ?
C80 C81 C82 C83 7(2) . . . . ?
C81 C82 C83 C84 -12(2) . . . . ?
C82 C83 C84 C85 14(2) . . . . ?
C81 C80 C85 C84 3.0(19) . . . . ?
C79 C80 C85 C84 -177.5(12) . . . . ?
C83 C84 C85 C80 -9(2) . . . . ?
O9 C86 C87 C92 -177.2(7) . . . . ?
O10 C86 C87 C92 6.8(11) . . . . ?
O9 C86 C87 C88 3.4(10) . . . . ?
O10 C86 C87 C88 -172.5(7) . . . . ?
C92 C87 C88 C89 -1.3(11) . . . . ?
C86 C87 C88 C89 178.1(7) . . . . ?
C87 C88 C89 C90 1.4(12) . . . . ?
C88 C89 C90 C91 -0.7(13) . . . . ?
C89 C90 C91 C92 0.0(13) . . . . ?
C88 C87 C92 C91 0.5(12) . . . . ?
C86 C87 C92 C91 -178.8(7) . . . . ?
C90 C91 C92 C87 0.2(12) . . . . ?
C98 C93 C94 C95 1.9(12) . . . . ?
B1 C93 C94 C95 -170.4(8) . . . . ?
C93 C94 C95 C96 -2.5(15) . . . . ?
C94 C95 C96 C97 1.6(14) . . . . ?
C95 C96 C97 C98 -0.3(14) . . . . ?
C96 C97 C98 C93 -0.2(13) . . . . ?
C94 C93 C98 C97 -0.6(12) . . . . ?
B1 C93 C98 C97 171.4(7) . . . . ?
C104 C99 C100 C101 2.1(11) . . . . ?
B1 C99 C100 C101 178.4(8) . . . . ?
C99 C100 C101 C102 -1.3(14) . . . . ?
C100 C101 C102 C103 -2.0(14) . . . . ?
C101 C102 C103 C104 4.1(13) . . . . ?
C102 C103 C104 C99 -3.4(13) . . . . ?
C100 C99 C104 C103 0.3(12) . . . . ?
B1 C99 C104 C103 -175.9(8) . . . . ?
C110 C105 C106 C107 -5.2(11) . . . . ?
B1 C105 C106 C107 178.7(7) . . . . ?
C105 C106 C107 C108 1.8(12) . . . . ?
C106 C107 C108 C109 2.2(12) . . . . ?
C107 C108 C109 C110 -2.5(12) . . . . ?
C108 C109 C110 C105 -0.9(12) . . . . ?
C106 C105 C110 C109 4.6(11) . . . . ?
B1 C105 C110 C109 -179.1(7) . . . . ?
C116 C111 C112 C113 2.4(15) . . . . ?
C111 C112 C113 C114 1.0(16) . . . . ?
C112 C113 C114 C115 -1.1(14) . . . . ?
C113 C114 C115 C116 -2.0(12) . . . . ?
C112 C111 C116 C115 -5.5(13) . . . . ?
C112 C111 C116 B1 -179.7(8) . . . . ?
C114 C115 C116 C111 5.2(12) . . . . ?
C114 C115 C116 B1 179.5(7) . . . . ?
C122 C117 C118 C119 -2.6(11) . . . . ?
B2 C117 C118 C119 -178.3(7) . . . . ?
C117 C118 C119 C120 -0.7(13) . . . . ?
C118 C119 C120 C121 2.3(14) . . . . ?
C119 C120 C121 C122 -0.4(14) . . . . ?
C118 C117 C122 C121 4.5(11) . . . . ?
B2 C117 C122 C121 179.9(8) . . . . ?
C120 C121 C122 C117 -3.3(13) . . . . ?
C128 C123 C124 C125 4.5(12) . . . . ?
B2 C123 C124 C125 -179.5(8) . . . . ?
C123 C124 C125 C126 -1.4(13) . . . . ?
C124 C125 C126 C127 -1.4(13) . . . . ?
C125 C126 C127 C128 1.0(13) . . . . ?
C124 C123 C128 C127 -4.8(12) . . . . ?
B2 C123 C128 C127 179.1(7) . . . . ?
C126 C127 C128 C123 2.3(13) . . . . ?
C134 C129 C130 C131 1.7(12) . . . . ?
B2 C129 C130 C131 -172.0(8) . . . . ?
C129 C130 C131 C132 -2.8(14) . . . . ?
C130 C131 C132 C133 3.2(14) . . . . ?
C131 C132 C133 C134 -2.5(14) . . . . ?
C132 C133 C134 C129 1.7(15) . . . . ?
C130 C129 C134 C133 -1.1(13) . . . . ?
B2 C129 C134 C133 172.3(8) . . . . ?
C140 C135 C136 C137 3.9(12) . . . . ?
B2 C135 C136 C137 178.5(8) . . . . ?
C135 C136 C137 C138 -1.0(15) . . . . ?
C136 C137 C138 C139 -1.8(16) . . . . ?
C137 C138 C139 C140 1.7(17) . . . . ?
C136 C135 C140 C139 -4.0(12) . . . . ?
B2 C135 C140 C139 -178.4(8) . . . . ?
C138 C139 C140 C135 1.3(15) . . . . ?
C100 C99 B1 C116 36.5(10) . . . . ?
C104 C99 B1 C116 -147.5(8) . . . . ?
C100 C99 B1 C93 -85.8(8) . . . . ?
C104 C99 B1 C93 90.1(9) . . . . ?
C100 C99 B1 C105 154.4(7) . . . . ?
C104 C99 B1 C105 -29.7(10) . . . . ?
C111 C116 B1 C99 -152.1(8) . . . . ?
C115 C116 B1 C99 33.7(11) . . . . ?
C111 C116 B1 C93 -35.1(11) . . . . ?
C115 C116 B1 C93 150.7(7) . . . . ?
C111 C116 B1 C105 87.8(9) . . . . ?
C115 C116 B1 C105 -86.4(9) . . . . ?
C94 C93 B1 C99 90.0(9) . . . . ?
C98 C93 B1 C99 -81.7(9) . . . . ?
C94 C93 B1 C116 -32.8(11) . . . . ?
C98 C93 B1 C116 155.5(7) . . . . ?
C94 C93 B1 C105 -152.0(7) . . . . ?
C98 C93 B1 C105 36.4(11) . . . . ?
C106 C105 B1 C99 -37.3(10) . . . . ?
C110 C105 B1 C99 146.6(7) . . . . ?
C106 C105 B1 C116 85.2(9) . . . . ?
C110 C105 B1 C116 -90.8(8) . . . . ?
C106 C105 B1 C93 -151.5(7) . . . . ?
C110 C105 B1 C93 32.4(10) . . . . ?
C122 C117 B2 C135 28.0(11) . . . . ?
C118 C117 B2 C135 -156.9(7) . . . . ?
C122 C117 B2 C123 -94.3(10) . . . . ?
C118 C117 B2 C123 80.8(9) . . . . ?
C122 C117 B2 C129 143.7(8) . . . . ?
C118 C117 B2 C129 -41.2(11) . . . . ?
C140 C135 B2 C117 -142.2(8) . . . . ?
C136 C135 B2 C117 43.5(10) . . . . ?
C140 C135 B2 C123 -24.6(11) . . . . ?
C136 C135 B2 C123 161.0(7) . . . . ?
C140 C135 B2 C129 97.8(9) . . . . ?
C136 C135 B2 C129 -76.5(9) . . . . ?
C128 C123 B2 C117 83.4(9) . . . . ?
C124 C123 B2 C117 -92.4(9) . . . . ?
C128 C123 B2 C135 -38.8(10) . . . . ?
C124 C123 B2 C135 145.4(8) . . . . ?
C128 C123 B2 C129 -155.9(7) . . . . ?
C124 C123 B2 C129 28.3(11) . . . . ?
C134 C129 B2 C117 154.0(8) . . . . ?
C130 C129 B2 C117 -32.9(11) . . . . ?
C134 C129 B2 C135 -85.0(10) . . . . ?
C130 C129 B2 C135 88.0(9) . . . . ?
C134 C129 B2 C123 37.2(11) . . . . ?
C130 C129 B2 C123 -149.8(8) . . . . ?
C14 C13 N2 C6 176.6(6) . . . . ?
C14 C13 N2 C12 -61.2(8) . . . . ?
C14 C13 N2 Co1 59.8(6) . . . . ?
C5 C6 N2 C13 -162.4(6) . . . . ?
C5 C6 N2 C12 75.8(8) . . . . ?
C5 C6 N2 Co1 -43.2(7) . . . . ?
C11 C12 N2 C13 96.7(8) . . . . ?
C11 C12 N2 C6 -142.6(7) . . . . ?
C11 C12 N2 Co1 -25.1(7) . . . . ?
O1 Co1 N2 C13 -15.9(4) . . . . ?
O5 Co1 N2 C13 -169.3(9) . . . . ?
O3 Co1 N2 C13 70.0(4) . . . . ?
N3 Co1 N2 C13 -106.0(5) . . . . ?
N1 Co1 N2 C13 153.0(5) . . . . ?
Co2 Co1 N2 C13 4.2(5) . . . . ?
O1 Co1 N2 C6 -133.9(5) . . . . ?
O5 Co1 N2 C6 72.7(12) . . . . ?
O3 Co1 N2 C6 -48.0(5) . . . . ?
N3 Co1 N2 C6 135.9(5) . . . . ?
N1 Co1 N2 C6 35.0(5) . . . . ?
Co2 Co1 N2 C6 -113.8(4) . . . . ?
O1 Co1 N2 C12 105.8(4) . . . . ?
O5 Co1 N2 C12 -47.6(12) . . . . ?
O3 Co1 N2 C12 -168.3(4) . . . . ?
N3 Co1 N2 C12 15.7(4) . . . . ?
N1 Co1 N2 C12 -85.3(5) . . . . ?
Co2 Co1 N2 C12 125.9(4) . . . . ?
C10 C11 N3 C7 -1.1(12) . . . . ?
C12 C11 N3 C7 178.1(7) . . . . ?
C10 C11 N3 Co1 171.7(6) . . . . ?
C12 C11 N3 Co1 -9.2(9) . . . . ?
C8 C7 N3 C11 1.2(13) . . . . ?
C8 C7 N3 Co1 -170.9(7) . . . . ?
O1 Co1 N3 C11 -96.4(6) . . . . ?
O5 Co1 N3 C11 164.4(6) . . . . ?
O3 Co1 N3 C11 -26.3(16) . . . . ?
N2 Co1 N3 C11 -4.3(5) . . . . ?
N1 Co1 N3 C11 71.0(6) . . . . ?
Co2 Co1 N3 C11 -121.6(5) . . . . ?
O1 Co1 N3 C7 75.8(6) . . . . ?
O5 Co1 N3 C7 -23.4(7) . . . . ?
O3 Co1 N3 C7 145.9(12) . . . . ?
N2 Co1 N3 C7 167.9(7) . . . . ?
N1 Co1 N3 C7 -116.8(7) . . . . ?
Co2 Co1 N3 C7 50.6(7) . . . . ?
C24 C25 N4 C21 -0.5(11) . . . . ?
C26 C25 N4 C21 175.2(7) . . . . ?
C24 C25 N4 Co2 -170.0(6) . . . . ?
C26 C25 N4 Co2 5.7(8) . . . . ?
C22 C21 N4 C25 1.3(12) . . . . ?
C22 C21 N4 Co2 169.2(6) . . . . ?
O1 Co2 N4 C25 10.4(11) . . . . ?
O6 Co2 N4 C25 71.5(5) . . . . ?
O4 Co2 N4 C25 163.7(5) . . . . ?
N6 Co2 N4 C25 -99.8(6) . . . . ?
N5 Co2 N4 C25 -22.6(5) . . . . ?
Co1 Co2 N4 C25 97.0(6) . . . . ?
O1 Co2 N4 C21 -157.7(7) . . . . ?
O6 Co2 N4 C21 -96.6(7) . . . . ?
O4 Co2 N4 C21 -4.5(7) . . . . ?
N6 Co2 N4 C21 92.1(7) . . . . ?
N5 Co2 N4 C21 169.3(7) . . . . ?
Co1 Co2 N4 C21 -71.1(8) . . . . ?
C19 C20 N5 C26 178.4(6) . . . . ?
C19 C20 N5 C32 -59.4(8) . . . . ?
C19 C20 N5 Co2 61.9(7) . . . . ?
C25 C26 N5 C20 -161.4(6) . . . . ?
C25 C26 N5 C32 75.9(7) . . . . ?
C25 C26 N5 Co2 -41.4(7) . . . . ?
C31 C32 N5 C20 93.5(7) . . . . ?
C31 C32 N5 C26 -144.7(6) . . . . ?
C31 C32 N5 Co2 -29.3(7) . . . . ?
O1 Co2 N5 C20 -18.1(5) . . . . ?
O6 Co2 N5 C20 72.8(5) . . . . ?
O4 Co2 N5 C20 -174.3(10) . . . . ?
N6 Co2 N5 C20 -105.9(5) . . . . ?
N4 Co2 N5 C20 152.9(5) . . . . ?
Co1 Co2 N5 C20 2.0(5) . . . . ?
O1 Co2 N5 C26 -137.1(5) . . . . ?
O6 Co2 N5 C26 -46.1(5) . . . . ?
O4 Co2 N5 C26 66.7(13) . . . . ?
N6 Co2 N5 C26 135.1(5) . . . . ?
N4 Co2 N5 C26 33.9(5) . . . . ?
Co1 Co2 N5 C26 -117.0(4) . . . . ?
O1 Co2 N5 C32 104.5(4) . . . . ?
O6 Co2 N5 C32 -164.5(4) . . . . ?
O4 Co2 N5 C32 -51.6(13) . . . . ?
N6 Co2 N5 C32 16.8(4) . . . . ?
N4 Co2 N5 C32 -84.4(4) . . . . ?
Co1 Co2 N5 C32 124.7(4) . . . . ?
C30 C31 N6 C27 1.4(11) . . . . ?
C32 C31 N6 C27 177.8(6) . . . . ?
C30 C31 N6 Co2 167.8(6) . . . . ?
C32 C31 N6 Co2 -15.9(8) . . . . ?
C28 C27 N6 C31 -3.6(11) . . . . ?
C28 C27 N6 Co2 -168.7(6) . . . . ?
O1 Co2 N6 C31 -90.5(5) . . . . ?
O6 Co2 N6 C31 -9.5(18) . . . . ?
O4 Co2 N6 C31 168.1(5) . . . . ?
N4 Co2 N6 C31 73.9(5) . . . . ?
N5 Co2 N6 C31 -1.0(5) . . . . ?
Co1 Co2 N6 C31 -115.1(5) . . . . ?
O1 Co2 N6 C27 74.8(6) . . . . ?
O6 Co2 N6 C27 155.7(14) . . . . ?
O4 Co2 N6 C27 -26.6(6) . . . . ?
N4 Co2 N6 C27 -120.9(6) . . . . ?
N5 Co2 N6 C27 164.3(6) . . . . ?
Co1 Co2 N6 C27 50.2(6) . . . . ?
C36 C37 N7 C33 0.3(11) . . . . ?
C38 C37 N7 C33 176.5(6) . . . . ?
C36 C37 N7 Co3 -172.7(6) . . . . ?
C38 C37 N7 Co3 3.5(8) . . . . ?
C34 C33 N7 C37 -2.7(11) . . . . ?
C34 C33 N7 Co3 169.4(6) . . . . ?
O2 Co3 N7 C37 29.6(11) . . . . ?
O7 Co3 N7 C37 170.2(5) . . . . ?
O9 Co3 N7 C37 74.0(5) . . . . ?
N9 Co3 N7 C37 -97.0(5) . . . . ?
N8 Co3 N7 C37 -20.8(5) . . . . ?
Co4 Co3 N7 C37 104.1(6) . . . . ?
O2 Co3 N7 C33 -142.8(7) . . . . ?
O7 Co3 N7 C33 -2.2(6) . . . . ?
O9 Co3 N7 C33 -98.4(6) . . . . ?
N9 Co3 N7 C33 90.6(6) . . . . ?
N8 Co3 N7 C33 166.8(6) . . . . ?
Co4 Co3 N7 C33 -68.2(7) . . . . ?
C46 C45 N8 C44 -62.7(8) . . . . ?
C46 C45 N8 C38 175.2(5) . . . . ?
C46 C45 N8 Co3 59.3(7) . . . . ?
C43 C44 N8 C45 84.7(5) . . . . ?
C43 C44 N8 C38 -149.4(3) . . . . ?
C43 C44 N8 Co3 -38.4(3) . . . . ?
C37 C38 N8 C45 -159.0(6) . . . . ?
C37 C38 N8 C44 73.2(6) . . . . ?
C37 C38 N8 Co3 -39.9(5) . . . . ?
O2 Co3 N8 C45 -14.1(5) . . . . ?
O7 Co3 N8 C45 -161.8(7) . . . . ?
O9 Co3 N8 C45 73.2(5) . . . . ?
N7 Co3 N8 C45 152.3(5) . . . . ?
N9 Co3 N8 C45 -105.0(5) . . . . ?
Co4 Co3 N8 C45 4.7(5) . . . . ?
O2 Co3 N8 C44 112.8(3) . . . . ?
O7 Co3 N8 C44 -34.8(10) . . . . ?
O9 Co3 N8 C44 -159.9(3) . . . . ?
N7 Co3 N8 C44 -80.8(3) . . . . ?
N9 Co3 N8 C44 22.0(3) . . . . ?
Co4 Co3 N8 C44 131.7(3) . . . . ?
O2 Co3 N8 C38 -135.4(3) . . . . ?
O7 Co3 N8 C38 77.0(9) . . . . ?
O9 Co3 N8 C38 -48.1(3) . . . . ?
N7 Co3 N8 C38 31.0(3) . . . . ?
N9 Co3 N8 C38 133.8(4) . . . . ?
Co4 Co3 N8 C38 -116.5(3) . . . . ?
C51 C52 N10 C58 -179.2(6) . . . . ?
C51 C52 N10 C64 -56.5(8) . . . . ?
C51 C52 N10 Co4 64.6(7) . . . . ?
C57 C58 N10 C52 -162.6(6) . . . . ?
C57 C58 N10 C64 73.6(7) . . . . ?
C57 C58 N10 Co4 -43.6(7) . . . . ?
C63 C64 N10 C52 97.9(7) . . . . ?
C63 C64 N10 C58 -139.2(6) . . . . ?
C63 C64 N10 Co4 -24.0(8) . . . . ?
O2 Co4 N10 C52 -24.1(5) . . . . ?
O10 Co4 N10 C52 -166.3(9) . . . . ?
N11 Co4 N10 C52 149.9(5) . . . . ?
N12 Co4 N10 C52 -110.9(5) . . . . ?
O8 Co4 N10 C52 65.1(5) . . . . ?
Co3 Co4 N10 C52 -4.0(5) . . . . ?
O2 Co4 N10 C58 -143.3(5) . . . . ?
O10 Co4 N10 C58 74.5(12) . . . . ?
N11 Co4 N10 C58 30.7(4) . . . . ?
N12 Co4 N10 C58 130.0(5) . . . . ?
O8 Co4 N10 C58 -54.1(5) . . . . ?
Co3 Co4 N10 C58 -123.2(4) . . . . ?
O2 Co4 N10 C64 98.7(5) . . . . ?
O10 Co4 N10 C64 -43.5(13) . . . . ?
N11 Co4 N10 C64 -87.3(5) . . . . ?
N12 Co4 N10 C64 12.0(5) . . . . ?
O8 Co4 N10 C64 -172.1(5) . . . . ?
Co3 Co4 N10 C64 118.8(4) . . . . ?
C54 C53 N11 C57 -0.7(11) . . . . ?
C54 C53 N11 Co4 -176.3(6) . . . . ?
C56 C57 N11 C53 -2.5(10) . . . . ?
C58 C57 N11 C53 176.1(6) . . . . ?
C56 C57 N11 Co4 173.8(6) . . . . ?
C58 C57 N11 Co4 -7.7(8) . . . . ?
O2 Co4 N11 C53 -171.5(7) . . . . ?
O10 Co4 N11 C53 -8.9(6) . . . . ?
N12 Co4 N11 C53 84.9(6) . . . . ?
O8 Co4 N11 C53 -105.3(6) . . . . ?
N10 Co4 N11 C53 162.8(7) . . . . ?
Co3 Co4 N11 C53 -72.3(8) . . . . ?
O2 Co4 N11 C57 12.9(12) . . . . ?
O10 Co4 N11 C57 175.4(5) . . . . ?
N12 Co4 N11 C57 -90.7(5) . . . . ?
O8 Co4 N11 C57 79.1(5) . . . . ?
N10 Co4 N11 C57 -12.8(5) . . . . ?
Co3 Co4 N11 C57 112.0(5) . . . . ?
C62 C63 N12 C59 -0.6(11) . . . . ?
C64 C63 N12 C59 175.5(7) . . . . ?
C62 C63 N12 Co4 166.5(6) . . . . ?
C64 C63 N12 Co4 -17.3(9) . . . . ?
C60 C59 N12 C63 0.0(12) . . . . ?
C60 C59 N12 Co4 -165.7(6) . . . . ?
O2 Co4 N12 C63 -86.8(5) . . . . ?
O10 Co4 N12 C63 172.9(5) . . . . ?
N11 Co4 N12 C63 79.5(6) . . . . ?
O8 Co4 N12 C63 -20.5(16) . . . . ?
N10 Co4 N12 C63 2.7(5) . . . . ?
Co3 Co4 N12 C63 -111.8(5) . . . . ?
O2 Co4 N12 C59 79.4(6) . . . . ?
O10 Co4 N12 C59 -21.0(6) . . . . ?
N11 Co4 N12 C59 -114.3(6) . . . . ?
O8 Co4 N12 C59 145.7(11) . . . . ?
N10 Co4 N12 C59 168.8(7) . . . . ?
Co3 Co4 N12 C59 54.4(6) . . . . ?
C14 C15 O1 Co2 -137.3(6) . . . . ?
C19 C15 O1 Co2 45.2(9) . . . . ?
C14 C15 O1 Co1 43.9(9) . . . . ?
C19 C15 O1 Co1 -133.5(6) . . . . ?
O6 Co2 O1 C15 -125.1(6) . . . . ?
O4 Co2 O1 C15 142.0(6) . . . . ?
N6 Co2 O1 C15 46.4(6) . . . . ?
N4 Co2 O1 C15 -65.3(10) . . . . ?
N5 Co2 O1 C15 -33.2(6) . . . . ?
Co1 Co2 O1 C15 -178.9(7) . . . . ?
O6 Co2 O1 Co1 53.8(3) . . . . ?
O4 Co2 O1 Co1 -39.1(3) . . . . ?
N6 Co2 O1 Co1 -134.7(3) . . . . ?
N4 Co2 O1 Co1 113.6(7) . . . . ?
N5 Co2 O1 Co1 145.6(3) . . . . ?
O5 Co1 O1 C15 139.8(5) . . . . ?
O3 Co1 O1 C15 -125.1(6) . . . . ?
N3 Co1 O1 C15 45.0(6) . . . . ?
N2 Co1 O1 C15 -34.5(6) . . . . ?
N1 Co1 O1 C15 -79.7(11) . . . . ?
Co2 Co1 O1 C15 178.9(7) . . . . ?
O5 Co1 O1 Co2 -39.1(3) . . . . ?
O3 Co1 O1 Co2 56.0(3) . . . . ?
N3 Co1 O1 Co2 -133.9(3) . . . . ?
N2 Co1 O1 Co2 146.6(3) . . . . ?
N1 Co1 O1 Co2 101.4(9) . . . . ?
C46 C47 O2 Co3 47.1(8) . . . . ?
C51 C47 O2 Co3 -130.8(6) . . . . ?
C46 C47 O2 Co4 -140.8(6) . . . . ?
C51 C47 O2 Co4 41.4(9) . . . . ?
O7 Co3 O2 C47 134.7(5) . . . . ?
O9 Co3 O2 C47 -129.3(5) . . . . ?
N7 Co3 O2 C47 -85.7(9) . . . . ?
N9 Co3 O2 C47 42.0(5) . . . . ?
N8 Co3 O2 C47 -37.0(5) . . . . ?
Co4 Co3 O2 C47 173.1(7) . . . . ?
O7 Co3 O2 Co4 -38.5(3) . . . . ?
O9 Co3 O2 Co4 57.6(3) . . . . ?
N7 Co3 O2 Co4 101.2(8) . . . . ?
N9 Co3 O2 Co4 -131.1(2) . . . . ?
N8 Co3 O2 Co4 149.8(3) . . . . ?
O10 Co4 O2 C47 146.3(5) . . . . ?
N11 Co4 O2 C47 -51.5(11) . . . . ?
N12 Co4 O2 C47 53.3(6) . . . . ?
O8 Co4 O2 C47 -117.2(6) . . . . ?
N10 Co4 O2 C47 -26.3(6) . . . . ?
Co3 Co4 O2 C47 -172.7(7) . . . . ?
O10 Co4 O2 Co3 -41.1(3) . . . . ?
N11 Co4 O2 Co3 121.2(8) . . . . ?
N12 Co4 O2 Co3 -134.0(3) . . . . ?
O8 Co4 O2 Co3 55.5(3) . . . . ?
N10 Co4 O2 Co3 146.3(3) . . . . ?
O4 C65 O3 Co1 46.7(12) . . . . ?
C66 C65 O3 Co1 -136.9(6) . . . . ?
O1 Co1 O3 C65 -70.9(7) . . . . ?
O5 Co1 O3 C65 27.9(7) . . . . ?
N3 Co1 O3 C65 -141.3(12) . . . . ?
N2 Co1 O3 C65 -163.0(7) . . . . ?
N1 Co1 O3 C65 120.0(7) . . . . ?
Co2 Co1 O3 C65 -41.8(6) . . . . ?
O3 C65 O4 Co2 -3.5(13) . . . . ?
C66 C65 O4 Co2 -179.9(5) . . . . ?
O1 Co2 O4 C65 2.3(7) . . . . ?
O6 Co2 O4 C65 -89.2(6) . . . . ?
N6 Co2 O4 C65 91.1(6) . . . . ?
N4 Co2 O4 C65 -170.1(6) . . . . ?
N5 Co2 O4 C65 158.0(10) . . . . ?
Co1 Co2 O4 C65 -18.6(6) . . . . ?
O6 C72 O5 Co1 20.4(12) . . . . ?
C73 C72 O5 Co1 -160.8(5) . . . . ?
O1 Co1 O5 C72 -3.8(7) . . . . ?
O3 Co1 O5 C72 -90.6(7) . . . . ?
N3 Co1 O5 C72 87.5(7) . . . . ?
N2 Co1 O5 C72 149.2(10) . . . . ?
N1 Co1 O5 C72 -174.1(7) . . . . ?
Co2 Co1 O5 C72 -24.8(6) . . . . ?
O5 C72 O6 Co2 12.9(12) . . . . ?
C73 C72 O6 Co2 -165.8(5) . . . . ?
O1 Co2 O6 C72 -49.7(7) . . . . ?
O4 Co2 O6 C72 51.9(7) . . . . ?
N6 Co2 O6 C72 -130.4(15) . . . . ?
N4 Co2 O6 C72 144.8(7) . . . . ?
N5 Co2 O6 C72 -138.8(7) . . . . ?
Co1 Co2 O6 C72 -22.0(7) . . . . ?
O10 C86 O9 Co3 25.8(11) . . . . ?
C87 C86 O9 Co3 -149.7(5) . . . . ?
O2 Co3 O9 C86 -61.7(6) . . . . ?
O7 Co3 O9 C86 39.6(6) . . . . ?
N7 Co3 O9 C86 130.7(7) . . . . ?
N9 Co3 O9 C86 -140.9(10) . . . . ?
N8 Co3 O9 C86 -153.0(6) . . . . ?
Co4 Co3 O9 C86 -31.8(6) . . . . ?
O9 C86 O10 Co4 14.7(11) . . . . ?
C87 C86 O10 Co4 -169.9(4) . . . . ?
O2 Co4 O10 C86 -3.8(6) . . . . ?
N11 Co4 O10 C86 -179.5(6) . . . . ?
N12 Co4 O10 C86 83.4(6) . . . . ?
O8 Co4 O10 C86 -94.2(6) . . . . ?
N10 Co4 O10 C86 137.7(10) . . . . ?
Co3 Co4 O10 C86 -25.9(5) . . . . ?

loop_
_platon_squeeze_void_nr
_platon_squeeze_void_average_x
_platon_squeeze_void_average_y
_platon_squeeze_void_average_z
_platon_squeeze_void_volume
_platon_squeeze_void_count_electrons
1 -0.075 0.025 0.500 1079.5 381.5
2 0.003 0.500 0.000 303.3 72.7
3 0.500 0.000 0.000 168.1 42.2
